data_1512129
loop_
_publ_author_name
'Fuchs, Anna'
'Lundberg, Daniel'
'Warmi\'nska, Dorota'
'Persson, Ingmar'

_publ_section_title
;
 On the Structure and Volumetric Properties of Solvated Lanthanoid(III)
 Ions in Amide Solutions.
;
_journal_issue 28
_journal_name_full 'The journal of physical chemistry. B'
_journal_page_first 8502
_journal_page_last 8511
_journal_paper_doi 10.1021/jp310111j
_journal_volume 117
_journal_year 2013
_chemical_compound_source 'crystallized from dma solution'
_chemical_formula_moiety 'C32 H72 La N8 O8, 3(C F3 O3 S)'
_chemical_formula_sum 'C35 H72 F9 La N8 O17 S3'
_chemical_formula_weight 1283.13
_chemical_name_common 'octakis(dma)lanthanum(III) triflate'
_chemical_name_systematic 'octakis(dma)lanthanum(III) trifluoromethanesulfonate'
_space_group_IT_number 4
_symmetry_cell_setting monoclinic
_symmetry_Int_Tables_number 4
_symmetry_space_group_name_Hall 'P 2yb'
_symmetry_space_group_name_H-M 'P 1 21 1'
_atom_sites_solution_hydrogens geom
_atom_sites_solution_primary direct
_atom_sites_solution_secondary difmap
_audit_creation_method SHELXL-97
_cell_angle_alpha 90.00
_cell_angle_beta 91.527(8)
_cell_angle_gamma 90.00
_cell_formula_units_Z 4
_cell_length_a 12.6284(11)
_cell_length_b 25.1469(15)
_cell_length_c 17.7155(11)
_cell_measurement_reflns_used 7912
_cell_measurement_temperature 93(2)
_cell_measurement_theta_max 32.2165
_cell_measurement_theta_min 3.3210
_cell_volume 5623.8(7)
_computing_cell_refinement 'CrysAlis RED (Oxford Diffraction, 2007)'
_computing_data_collection 'Crysalis CCD (Oxford Diffraction, 2007)'
_computing_data_reduction 'CrysAlis RED (Oxford Diffraction, 2007)'
_computing_molecular_graphics 'SHELXL (Sheldrick, 2008)'
_computing_publication_material 'Diamond 2.1e (Brandenburg, 2001)'
_computing_structure_refinement 'SHELXL-97 (Sheldrick, 2008)'
_computing_structure_solution 'SHELXD (Sheldrick, 2008)'
_diffrn_ambient_temperature 93(2)
_diffrn_measured_fraction_theta_full 0.990
_diffrn_measured_fraction_theta_max 0.990
_diffrn_measurement_device_type 'Xcalibur, Sapphire3'
_diffrn_measurement_method '\w scans at different \f'
_diffrn_radiation_monochromator graphite
_diffrn_radiation_probe x-ray
_diffrn_radiation_type MoK\a
_diffrn_radiation_wavelength 0.71073
_diffrn_reflns_av_R_equivalents 0.0708
_diffrn_reflns_av_sigmaI/netI 0.1057
_diffrn_reflns_limit_h_max 14
_diffrn_reflns_limit_h_min -8
_diffrn_reflns_limit_k_max 29
_diffrn_reflns_limit_k_min -28
_diffrn_reflns_limit_l_max 20
_diffrn_reflns_limit_l_min -20
_diffrn_reflns_number 32706
_diffrn_reflns_theta_full 24.71
_diffrn_reflns_theta_max 24.71
_diffrn_reflns_theta_min 3.33
_diffrn_source 'fine-focus sealed tube'
_diffrn_source_type 'enhance (Mo) X-ray source'
_exptl_absorpt_coefficient_mu 0.968
_exptl_absorpt_correction_T_max 1.00000
_exptl_absorpt_correction_T_min 0.83687
_exptl_absorpt_correction_type multi-scan
_exptl_absorpt_process_details 'SCALE3 ABSPACK, CrysAlis (2011)'
_exptl_crystal_colour colourless
_exptl_crystal_density_diffrn 1.515
_exptl_crystal_density_method 'not measured'
_exptl_crystal_description block
_exptl_crystal_F_000 2640
_exptl_crystal_recrystallization_method dma
_exptl_crystal_size_max 0.3
_exptl_crystal_size_mid 0.25
_exptl_crystal_size_min 0.2
_refine_diff_density_max 3.850
_refine_diff_density_min -1.669
_refine_diff_density_rms 0.178
_refine_ls_abs_structure_details 'Flack H D (1983), Acta Cryst. A39, 876-881'
_refine_ls_abs_structure_Flack 0.50(2)
_refine_ls_extinction_method none
_refine_ls_goodness_of_fit_ref 1.049
_refine_ls_hydrogen_treatment constr
_refine_ls_matrix_type full
_refine_ls_number_parameters 1298
_refine_ls_number_reflns 18573
_refine_ls_number_restraints 851
_refine_ls_restrained_S_all 1.043
_refine_ls_R_factor_all 0.1068
_refine_ls_R_factor_gt 0.0952
_refine_ls_shift/su_max 0.006
_refine_ls_shift/su_mean 0.000
_refine_ls_structure_factor_coef Fsqd
_refine_ls_weighting_details 'calc w=1/[\s^2^(Fo^2^)+(0.1312P)^2^+26.7368P] where P=(Fo^2^+2Fc^2^)/3'
_refine_ls_weighting_scheme calc
_refine_ls_wR_factor_gt 0.2309
_refine_ls_wR_factor_ref 0.2454
_reflns_number_gt 16022
_reflns_number_total 18573
_reflns_threshold_expression I>2\s(I)
_cod_data_source_file jp310111j_si_002.cif
_cod_data_source_block x1
_cod_original_sg_symbol_H-M 'P 21'
_cod_database_code 1512129

loop_
_symmetry_equiv_pos_as_xyz
'x, y, z'
'-x, y+1/2, -z'

loop_
_atom_site_label
_atom_site_type_symbol
_atom_site_fract_x
_atom_site_fract_y
_atom_site_fract_z
_atom_site_U_iso_or_equiv
_atom_site_adp_type
_atom_site_occupancy
_atom_site_symmetry_multiplicity
_atom_site_calc_flag
_atom_site_refinement_flags
_atom_site_disorder_assembly
_atom_site_disorder_group
La1 La 0.55044(6) 0.06985(2) 0.51103(4) 0.02788(19) Uani 1 1 d . A .
O11 O 0.5952(7) 0.0744(5) 0.3729(5) 0.047(3) Uani 1 1 d U . .
C11 C 0.5624(11) 0.1042(7) 0.3223(7) 0.047(4) Uani 1 1 d DU . .
N11 N 0.6196(13) 0.1130(7) 0.2639(7) 0.081(5) Uani 1 1 d DU . .
C110 C 0.4583(10) 0.1330(8) 0.3255(10) 0.057(5) Uani 1 1 d DU . .
H11A H 0.4475 0.1542 0.2795 0.085 Uiso 1 1 calc R . .
H11B H 0.4588 0.1565 0.3696 0.085 Uiso 1 1 calc R . .
H11C H 0.4008 0.1071 0.3294 0.085 Uiso 1 1 calc R . .
C111 C 0.593(2) 0.1515(10) 0.2041(10) 0.114(10) Uani 1 1 d DU . .
H11D H 0.6498 0.1519 0.1673 0.172 Uiso 1 1 calc R . .
H11E H 0.5862 0.1869 0.2263 0.172 Uiso 1 1 calc R . .
H11F H 0.5263 0.1413 0.1789 0.172 Uiso 1 1 calc R . .
C112 C 0.7246(15) 0.0900(8) 0.2587(11) 0.085(7) Uani 1 1 d DU . .
H11G H 0.7566 0.1017 0.2117 0.128 Uiso 1 1 calc R . .
H11H H 0.7193 0.0511 0.2589 0.128 Uiso 1 1 calc R . .
H11I H 0.7689 0.1017 0.3018 0.128 Uiso 1 1 calc R . .
O12 O 0.4148(8) 0.0197(4) 0.4369(5) 0.043(2) Uani 1 1 d U . .
C12 C 0.3172(14) 0.0053(6) 0.4252(8) 0.056(4) Uani 1 1 d DU . .
N12 N 0.2873(13) -0.0233(6) 0.3665(9) 0.075(5) Uani 1 1 d DU . .
C120 C 0.2313(14) 0.0158(10) 0.4795(12) 0.109(10) Uani 1 1 d DU . .
H12A H 0.1641 0.0017 0.4590 0.163 Uiso 1 1 calc R . .
H12B H 0.2246 0.0542 0.4875 0.163 Uiso 1 1 calc R . .
H12C H 0.2486 -0.0016 0.5278 0.163 Uiso 1 1 calc R . .
C121 C 0.371(2) -0.0262(10) 0.3078(12) 0.132(12) Uani 1 1 d DU . .
H12D H 0.3453 -0.0481 0.2654 0.198 Uiso 1 1 calc R . .
H12E H 0.4355 -0.0421 0.3300 0.198 Uiso 1 1 calc R . .
H12F H 0.3866 0.0097 0.2897 0.198 Uiso 1 1 calc R . .
C122 C 0.1788(18) -0.0403(10) 0.3470(17) 0.126(11) Uani 1 1 d DU . .
H12G H 0.1788 -0.0610 0.3002 0.188 Uiso 1 1 calc R . .
H12H H 0.1336 -0.0089 0.3399 0.188 Uiso 1 1 calc R . .
H12I H 0.1515 -0.0622 0.3879 0.188 Uiso 1 1 calc R . .
O13 O 0.3826(7) 0.1220(4) 0.5246(5) 0.034(2) Uani 1 1 d U . .
C13 C 0.3284(14) 0.1504(7) 0.5705(10) 0.023(4) Uiso 0.60 1 d PDU A 1
N13 N 0.2624(12) 0.1861(7) 0.5446(8) 0.028(4) Uiso 0.60 1 d PDU A 1
C130 C 0.340(3) 0.1376(16) 0.6550(13) 0.055(12) Uiso 0.60 1 d PDU A 1
H13A H 0.2952 0.1615 0.6836 0.083 Uiso 0.60 1 calc PR A 1
H13B H 0.4144 0.1424 0.6714 0.083 Uiso 0.60 1 calc PR A 1
H13C H 0.3191 0.1007 0.6638 0.083 Uiso 0.60 1 calc PR A 1
C131 C 0.210(2) 0.2169(11) 0.6087(15) 0.041(7) Uiso 0.60 1 d PDU A 1
H13D H 0.1611 0.2434 0.5870 0.061 Uiso 0.60 1 calc PR A 1
H13E H 0.2647 0.2348 0.6396 0.061 Uiso 0.60 1 calc PR A 1
H13F H 0.1708 0.1920 0.6401 0.061 Uiso 0.60 1 calc PR A 1
C132 C 0.259(3) 0.1885(12) 0.4602(11) 0.036(8) Uiso 0.60 1 d PDU A 1
H13G H 0.2082 0.2159 0.4435 0.054 Uiso 0.60 1 calc PR A 1
H13H H 0.2364 0.1540 0.4398 0.054 Uiso 0.60 1 calc PR A 1
H13I H 0.3293 0.1972 0.4420 0.054 Uiso 0.60 1 calc PR A 1
C33 C 0.316(2) 0.1570(11) 0.5297(13) 0.021(6) Uiso 0.40 1 d PDU A 2
N33 N 0.2764(19) 0.1731(10) 0.5921(12) 0.035(6) Uiso 0.40 1 d PDU A 2
C330 C 0.286(5) 0.192(2) 0.462(2) 0.063(18) Uiso 0.40 1 d PDU A 2
H33A H 0.2317 0.2171 0.4767 0.094 Uiso 0.40 1 calc PR A 2
H33B H 0.2593 0.1692 0.4210 0.094 Uiso 0.40 1 calc PR A 2
H33C H 0.3492 0.2109 0.4462 0.094 Uiso 0.40 1 calc PR A 2
C331 C 0.329(3) 0.1488(15) 0.6604(16) 0.017(9) Uiso 0.40 1 d PDU A 2
H33D H 0.2969 0.1627 0.7060 0.025 Uiso 0.40 1 calc PR A 2
H33E H 0.4048 0.1576 0.6613 0.025 Uiso 0.40 1 calc PR A 2
H33F H 0.3206 0.1101 0.6586 0.025 Uiso 0.40 1 calc PR A 2
C332 C 0.194(2) 0.2163(12) 0.585(2) 0.022(7) Uiso 0.40 1 d PDU A 2
H33G H 0.1703 0.2259 0.6357 0.033 Uiso 0.40 1 calc PR A 2
H33H H 0.1339 0.2036 0.5545 0.033 Uiso 0.40 1 calc PR A 2
H33I H 0.2251 0.2476 0.5613 0.033 Uiso 0.40 1 calc PR A 2
O14 O 0.5863(8) 0.1642(4) 0.4846(5) 0.043(2) Uani 1 1 d U . .
C14 C 0.6266(10) 0.2072(5) 0.4722(7) 0.035(3) Uani 1 1 d DU A .
N14 N 0.6026(10) 0.2489(4) 0.5099(7) 0.052(3) Uani 1 1 d DU . .
C140 C 0.7007(14) 0.2134(8) 0.4067(9) 0.062(5) Uani 1 1 d DU . .
H14A H 0.7261 0.2502 0.4048 0.093 Uiso 1 1 calc R A .
H14B H 0.6628 0.2047 0.3594 0.093 Uiso 1 1 calc R . .
H14C H 0.7612 0.1893 0.4138 0.093 Uiso 1 1 calc R . .
C141 C 0.5256(11) 0.2451(7) 0.5707(8) 0.048(4) Uani 1 1 d DU A .
H14D H 0.5160 0.2802 0.5935 0.072 Uiso 1 1 calc R . .
H14E H 0.5520 0.2201 0.6093 0.072 Uiso 1 1 calc R . .
H14F H 0.4576 0.2323 0.5498 0.072 Uiso 1 1 calc R . .
C142 C 0.6438(15) 0.3027(6) 0.4942(11) 0.065(5) Uani 1 1 d DU A .
H14G H 0.6146 0.3281 0.5302 0.097 Uiso 1 1 calc R . .
H14H H 0.6227 0.3132 0.4427 0.097 Uiso 1 1 calc R . .
H14I H 0.7212 0.3025 0.4994 0.097 Uiso 1 1 calc R . .
O15 O 0.7437(6) 0.0740(4) 0.5062(4) 0.0320(18) Uani 1 1 d U . .
C15 C 0.8402(15) 0.0790(8) 0.4820(11) 0.032(5) Uiso 0.60 1 d PDU A 1
N15 N 0.9035(14) 0.1180(7) 0.5016(11) 0.041(5) Uiso 0.60 1 d PDU A 1
C150 C 0.858(3) 0.0354(13) 0.4268(19) 0.073(11) Uiso 0.60 1 d PDU A 1
H15A H 0.9304 0.0381 0.4079 0.109 Uiso 0.60 1 calc PR A 1
H15B H 0.8072 0.0384 0.3845 0.109 Uiso 0.60 1 calc PR A 1
H15C H 0.8496 0.0009 0.4518 0.109 Uiso 0.60 1 calc PR A 1
C151 C 1.002(2) 0.1271(14) 0.4610(19) 0.054(9) Uiso 0.60 1 d PDU A 1
H15D H 1.0398 0.1573 0.4838 0.080 Uiso 0.60 1 calc PR A 1
H15E H 0.9844 0.1350 0.4079 0.080 Uiso 0.60 1 calc PR A 1
H15F H 1.0462 0.0953 0.4643 0.080 Uiso 0.60 1 calc PR A 1
C152 C 0.879(3) 0.1574(11) 0.5592(15) 0.057(8) Uiso 0.60 1 d PDU A 1
H15G H 0.9383 0.1823 0.5652 0.085 Uiso 0.60 1 calc PR A 1
H15H H 0.8673 0.1394 0.6073 0.085 Uiso 0.60 1 calc PR A 1
H15I H 0.8149 0.1770 0.5437 0.085 Uiso 0.60 1 calc PR A 1
C35 C 0.830(2) 0.1064(12) 0.5106(16) 0.032(7) Uiso 0.40 1 d PDU A 2
N35 N 0.9053(19) 0.0926(10) 0.4679(15) 0.040(7) Uiso 0.40 1 d PDU A 2
C350 C 0.834(2) 0.1517(10) 0.5655(13) 0.012(5) Uiso 0.40 1 d PDU A 2
H35A H 0.7673 0.1536 0.5923 0.018 Uiso 0.40 1 calc PR A 2
H35B H 0.8452 0.1850 0.5382 0.018 Uiso 0.40 1 calc PR A 2
H35C H 0.8928 0.1461 0.6020 0.018 Uiso 0.40 1 calc PR A 2
C351 C 0.901(3) 0.0423(11) 0.4256(19) 0.031(8) Uiso 0.40 1 d PDU A 2
H35D H 0.9644 0.0388 0.3955 0.047 Uiso 0.40 1 calc PR A 2
H35E H 0.8378 0.0421 0.3921 0.047 Uiso 0.40 1 calc PR A 2
H35F H 0.8972 0.0125 0.4611 0.047 Uiso 0.40 1 calc PR A 2
C352 C 1.006(3) 0.121(2) 0.486(3) 0.068(16) Uiso 0.40 1 d PDU A 2
H35G H 1.0606 0.1095 0.4514 0.102 Uiso 0.40 1 calc PR A 2
H35H H 1.0290 0.1127 0.5381 0.102 Uiso 0.40 1 calc PR A 2
H35I H 0.9950 0.1593 0.4811 0.102 Uiso 0.40 1 calc PR A 2
O16 O 0.6252(8) -0.0206(4) 0.5099(6) 0.043(2) Uani 1 1 d U . .
C16 C 0.6441(14) -0.0648(7) 0.4777(12) 0.076(6) Uani 1 1 d DU A .
N16 N 0.6775(12) -0.1043(5) 0.5145(9) 0.072(4) Uani 1 1 d DU . .
C160 C 0.599(3) -0.0785(11) 0.4001(10) 0.115(10) Uani 1 1 d DU . .
H16A H 0.5745 -0.0459 0.3747 0.172 Uiso 1 1 calc R A .
H16B H 0.5388 -0.1029 0.4052 0.172 Uiso 1 1 calc R . .
H16C H 0.6535 -0.0955 0.3703 0.172 Uiso 1 1 calc R . .
C161 C 0.723(2) -0.0882(11) 0.5923(12) 0.122(10) Uani 1 1 d DU A .
H16D H 0.7480 -0.1200 0.6194 0.183 Uiso 1 1 calc R . .
H16E H 0.6674 -0.0709 0.6213 0.183 Uiso 1 1 calc R . .
H16F H 0.7819 -0.0635 0.5861 0.183 Uiso 1 1 calc R . .
C162 C 0.698(3) -0.1529(12) 0.470(2) 0.185(17) Uani 1 1 d DU A .
H16G H 0.7242 -0.1810 0.5043 0.277 Uiso 1 1 calc R . .
H16H H 0.7506 -0.1454 0.4324 0.277 Uiso 1 1 calc R . .
H16I H 0.6317 -0.1647 0.4453 0.277 Uiso 1 1 calc R . .
O17 O 0.6112(7) 0.1051(4) 0.6406(5) 0.036(2) Uani 1 1 d U . .
C17 C 0.6686(13) 0.0893(5) 0.6933(7) 0.042(3) Uani 1 1 d DU A .
N17 N 0.6695(8) 0.1148(5) 0.7580(6) 0.046(3) Uani 1 1 d DU . .
C170 C 0.743(2) 0.0427(10) 0.6914(12) 0.127(12) Uani 1 1 d DU . .
H17A H 0.7796 0.0392 0.7404 0.190 Uiso 1 1 calc R A .
H17B H 0.7943 0.0483 0.6519 0.190 Uiso 1 1 calc R . .
H17C H 0.7020 0.0103 0.6805 0.190 Uiso 1 1 calc R . .
C171 C 0.7248(15) 0.0961(9) 0.8269(9) 0.077(6) Uani 1 1 d DU A .
H17D H 0.7134 0.1215 0.8679 0.116 Uiso 1 1 calc R . .
H17E H 0.8008 0.0932 0.8179 0.116 Uiso 1 1 calc R . .
H17F H 0.6970 0.0612 0.8410 0.116 Uiso 1 1 calc R . .
C172 C 0.5953(11) 0.1592(7) 0.7685(9) 0.054(4) Uani 1 1 d DU A .
H17G H 0.6049 0.1736 0.8196 0.081 Uiso 1 1 calc R . .
H17H H 0.5224 0.1463 0.7614 0.081 Uiso 1 1 calc R . .
H17I H 0.6091 0.1871 0.7314 0.081 Uiso 1 1 calc R . .
O18 O 0.4596(8) 0.0220(4) 0.6137(5) 0.035(2) Uani 1 1 d U . .
C18 C 0.4168(10) -0.0183(5) 0.6432(6) 0.034(3) Uani 1 1 d DU A .
N18 N 0.4005(10) -0.0197(5) 0.7172(6) 0.044(3) Uani 1 1 d DU . .
C180 C 0.3920(13) -0.0662(5) 0.5956(8) 0.045(4) Uani 1 1 d DU . .
H18A H 0.3592 -0.0936 0.6267 0.068 Uiso 1 1 calc R A .
H18B H 0.4576 -0.0802 0.5749 0.068 Uiso 1 1 calc R . .
H18C H 0.3431 -0.0562 0.5542 0.068 Uiso 1 1 calc R . .
C181 C 0.3477(15) -0.0627(6) 0.7556(9) 0.058(5) Uani 1 1 d DU A .
H18D H 0.3453 -0.0547 0.8097 0.088 Uiso 1 1 calc R . .
H18E H 0.3867 -0.0959 0.7483 0.088 Uiso 1 1 calc R . .
H18F H 0.2754 -0.0665 0.7349 0.088 Uiso 1 1 calc R . .
C182 C 0.4186(18) 0.0265(8) 0.7641(9) 0.074(6) Uani 1 1 d DU A .
H18G H 0.4023 0.0180 0.8165 0.111 Uiso 1 1 calc R . .
H18H H 0.3729 0.0557 0.7463 0.111 Uiso 1 1 calc R . .
H18I H 0.4930 0.0374 0.7614 0.111 Uiso 1 1 calc R . .
La2 La 0.01800(5) 0.81333(2) 0.01513(4) 0.02734(19) Uani 1 1 d . B .
O21 O 0.2138(6) 0.8096(6) 0.0150(5) 0.057(3) Uani 1 1 d U . .
C21 C 0.2951(13) 0.7823(7) 0.0120(10) 0.025(4) Uiso 0.60 1 d PDU B 1
N21 N 0.3759(12) 0.7921(7) -0.0304(10) 0.030(4) Uiso 0.60 1 d PDU B 1
C210 C 0.3175(17) 0.7355(8) 0.0641(12) 0.026(4) Uiso 0.60 1 d PDU B 1
H21A H 0.3859 0.7197 0.0519 0.038 Uiso 0.60 1 calc PR B 1
H21B H 0.2614 0.7089 0.0573 0.038 Uiso 0.60 1 calc PR B 1
H21C H 0.3198 0.7478 0.1166 0.038 Uiso 0.60 1 calc PR B 1
C211 C 0.382(3) 0.8419(10) -0.0752(17) 0.057(10) Uiso 0.60 1 d PDU B 1
H21D H 0.4478 0.8422 -0.1033 0.085 Uiso 0.60 1 calc PR B 1
H21E H 0.3810 0.8726 -0.0411 0.085 Uiso 0.60 1 calc PR B 1
H21F H 0.3213 0.8438 -0.1107 0.085 Uiso 0.60 1 calc PR B 1
C212 C 0.4741(19) 0.7600(12) -0.0337(17) 0.039(8) Uiso 0.60 1 d PDU B 1
H21G H 0.5224 0.7763 -0.0694 0.059 Uiso 0.60 1 calc PR B 1
H21H H 0.4563 0.7239 -0.0505 0.059 Uiso 0.60 1 calc PR B 1
H21I H 0.5083 0.7586 0.0165 0.059 Uiso 0.60 1 calc PR B 1
C41 C 0.305(2) 0.8009(11) -0.0234(17) 0.034(7) Uiso 0.40 1 d PDU B 2
N41 N 0.3749(19) 0.7652(11) -0.0022(17) 0.045(7) Uiso 0.40 1 d PDU B 2
C410 C 0.344(3) 0.8450(13) -0.0737(18) 0.032(9) Uiso 0.40 1 d PDU B 2
H41A H 0.2861 0.8698 -0.0851 0.048 Uiso 0.40 1 calc PR B 2
H41B H 0.3697 0.8298 -0.1208 0.048 Uiso 0.40 1 calc PR B 2
H41C H 0.4023 0.8641 -0.0477 0.048 Uiso 0.40 1 calc PR B 2
C411 C 0.340(3) 0.7192(15) 0.043(2) 0.050(10) Uiso 0.40 1 d PDU B 2
H41D H 0.4007 0.6956 0.0535 0.075 Uiso 0.40 1 calc PR B 2
H41E H 0.2850 0.6996 0.0148 0.075 Uiso 0.40 1 calc PR B 2
H41F H 0.3120 0.7318 0.0908 0.075 Uiso 0.40 1 calc PR B 2
C412 C 0.489(2) 0.770(2) -0.020(3) 0.050(15) Uiso 0.40 1 d PDU B 2
H41G H 0.5273 0.7386 -0.0012 0.075 Uiso 0.40 1 calc PR B 2
H41H H 0.5186 0.8020 0.0033 0.075 Uiso 0.40 1 calc PR B 2
H41I H 0.4960 0.7721 -0.0753 0.075 Uiso 0.40 1 calc PR B 2
O22 O 0.0953(9) 0.9047(5) 0.0202(7) 0.062(3) Uani 1 1 d U . .
C22 C 0.1289(17) 0.9454(9) -0.0209(12) 0.030(5) Uiso 0.55 1 d PDU B 1
N22 N 0.1889(14) 0.9799(7) 0.0115(10) 0.032(4) Uiso 0.55 1 d PDU B 1
C220 C 0.076(2) 0.9579(12) -0.0976(13) 0.039(7) Uiso 0.55 1 d PDU B 1
H22A H 0.0334 0.9274 -0.1145 0.058 Uiso 0.55 1 calc PR B 1
H22B H 0.1307 0.9652 -0.1345 0.058 Uiso 0.55 1 calc PR B 1
H22C H 0.0303 0.9892 -0.0928 0.058 Uiso 0.55 1 calc PR B 1
C221 C 0.211(3) 0.9719(16) 0.0931(13) 0.058(9) Uiso 0.55 1 d PDU B 1
H22D H 0.2572 1.0005 0.1122 0.088 Uiso 0.55 1 calc PR B 1
H22E H 0.2466 0.9375 0.1010 0.088 Uiso 0.55 1 calc PR B 1
H22F H 0.1445 0.9722 0.1202 0.088 Uiso 0.55 1 calc PR B 1
C222 C 0.207(3) 1.0358(9) -0.0084(19) 0.062(8) Uiso 0.55 1 d PDU B 1
H22G H 0.2566 1.0518 0.0288 0.092 Uiso 0.55 1 calc PR B 1
H22H H 0.1402 1.0552 -0.0088 0.092 Uiso 0.55 1 calc PR B 1
H22I H 0.2381 1.0377 -0.0586 0.092 Uiso 0.55 1 calc PR B 1
C42 C 0.156(2) 0.9446(12) 0.0268(14) 0.039(6) Uiso 0.45 1 d PDU B 2
N42 N 0.1584(18) 0.9731(9) -0.0343(12) 0.035(5) Uiso 0.45 1 d PDU B 2
C420 C 0.242(3) 0.9555(18) 0.0866(19) 0.051(10) Uiso 0.45 1 d PDU B 2
H42A H 0.2754 0.9899 0.0765 0.077 Uiso 0.45 1 calc PR B 2
H42B H 0.2957 0.9273 0.0852 0.077 Uiso 0.45 1 calc PR B 2
H42C H 0.2107 0.9562 0.1365 0.077 Uiso 0.45 1 calc PR B 2
C421 C 0.110(3) 0.9486(14) -0.1048(15) 0.036(8) Uiso 0.45 1 d PDU B 2
H42D H 0.1156 0.9737 -0.1469 0.054 Uiso 0.45 1 calc PR B 2
H42E H 0.0357 0.9403 -0.0967 0.054 Uiso 0.45 1 calc PR B 2
H42F H 0.1485 0.9158 -0.1167 0.054 Uiso 0.45 1 calc PR B 2
C422 C 0.241(2) 1.0155(12) -0.0386(19) 0.042(7) Uiso 0.45 1 d PDU B 2
H42G H 0.2328 1.0342 -0.0870 0.063 Uiso 0.45 1 calc PR B 2
H42H H 0.3112 0.9994 -0.0344 0.063 Uiso 0.45 1 calc PR B 2
H42I H 0.2318 1.0408 0.0028 0.063 Uiso 0.45 1 calc PR B 2
O23 O 0.0806(7) 0.7773(4) 0.1388(5) 0.038(2) Uani 1 1 d U . .
C23 C 0.1372(10) 0.7890(5) 0.1967(7) 0.033(3) Uani 1 1 d DU B .
N23 N 0.1512(8) 0.7563(5) 0.2526(5) 0.047(3) Uani 1 1 d DU . .
C230 C 0.1934(18) 0.8419(6) 0.1908(13) 0.080(7) Uani 1 1 d DU . .
H23A H 0.2353 0.8485 0.2372 0.120 Uiso 1 1 calc R B .
H23B H 0.1410 0.8703 0.1836 0.120 Uiso 1 1 calc R . .
H23C H 0.2404 0.8413 0.1476 0.120 Uiso 1 1 calc R . .
C231 C 0.094(2) 0.7052(10) 0.2548(12) 0.119(11) Uani 1 1 d DU B .
H23D H 0.1149 0.6859 0.3009 0.178 Uiso 1 1 calc R . .
H23E H 0.1116 0.6839 0.2106 0.178 Uiso 1 1 calc R . .
H23F H 0.0176 0.7119 0.2545 0.178 Uiso 1 1 calc R . .
C232 C 0.2169(12) 0.7658(10) 0.3203(7) 0.074(7) Uani 1 1 d DU B .
H23G H 0.2142 0.7347 0.3535 0.111 Uiso 1 1 calc R . .
H23H H 0.1905 0.7971 0.3469 0.111 Uiso 1 1 calc R . .
H23I H 0.2903 0.7721 0.3059 0.111 Uiso 1 1 calc R . .
O24 O -0.0748(8) 0.8623(4) 0.1166(5) 0.037(2) Uani 1 1 d U . .
C24 C -0.1036(10) 0.9028(5) 0.1498(7) 0.035(3) Uani 1 1 d DU B .
N24 N -0.1150(11) 0.9032(5) 0.2218(7) 0.053(3) Uani 1 1 d DU . .
C240 C -0.1229(13) 0.9541(6) 0.1082(10) 0.051(4) Uani 1 1 d DU . .
H24A H -0.1454 0.9814 0.1438 0.077 Uiso 1 1 calc R B .
H24B H -0.1785 0.9488 0.0693 0.077 Uiso 1 1 calc R . .
H24C H -0.0575 0.9654 0.0845 0.077 Uiso 1 1 calc R . .
C241 C -0.1053(13) 0.8554(6) 0.2684(8) 0.048(4) Uani 1 1 d DU B .
H24D H -0.1171 0.8646 0.3213 0.073 Uiso 1 1 calc R . .
H24E H -0.0342 0.8404 0.2638 0.073 Uiso 1 1 calc R . .
H24F H -0.1582 0.8292 0.2514 0.073 Uiso 1 1 calc R . .
C242 C -0.1537(18) 0.9504(8) 0.2635(13) 0.094(8) Uani 1 1 d DU B .
H24G H -0.1568 0.9420 0.3174 0.141 Uiso 1 1 calc R . .
H24H H -0.2247 0.9600 0.2442 0.141 Uiso 1 1 calc R . .
H24I H -0.1054 0.9804 0.2563 0.141 Uiso 1 1 calc R . .
O25 O -0.1473(7) 0.7618(4) 0.0294(5) 0.035(2) Uani 1 1 d U . .
C25 C -0.2035(15) 0.7320(8) 0.0741(10) 0.030(4) Uiso 0.60 1 d PDU B 1
N25 N -0.2706(13) 0.6970(7) 0.0443(8) 0.030(4) Uiso 0.60 1 d PDU B 1
C250 C -0.1947(16) 0.7355(9) 0.1612(9) 0.021(4) Uiso 0.60 1 d PDU B 1
H25A H -0.2424 0.7094 0.1834 0.032 Uiso 0.60 1 calc PR B 1
H25B H -0.2144 0.7713 0.1774 0.032 Uiso 0.60 1 calc PR B 1
H25C H -0.1216 0.7280 0.1779 0.032 Uiso 0.60 1 calc PR B 1
C251 C -0.273(2) 0.6880(12) -0.0394(10) 0.031(6) Uiso 0.60 1 d PDU B 1
H25D H -0.3271 0.6612 -0.0524 0.046 Uiso 0.60 1 calc PR B 1
H25E H -0.2037 0.6754 -0.0551 0.046 Uiso 0.60 1 calc PR B 1
H25F H -0.2905 0.7214 -0.0653 0.046 Uiso 0.60 1 calc PR B 1
C252 C -0.339(2) 0.6585(12) 0.083(2) 0.065(10) Uiso 0.60 1 d PDU B 1
H25G H -0.3806 0.6385 0.0455 0.098 Uiso 0.60 1 calc PR B 1
H25H H -0.3861 0.6777 0.1164 0.098 Uiso 0.60 1 calc PR B 1
H25I H -0.2942 0.6340 0.1129 0.098 Uiso 0.60 1 calc PR B 1
C45 C -0.211(2) 0.7247(12) 0.0305(13) 0.024(6) Uiso 0.40 1 d PDU B 2
N45 N -0.243(2) 0.7081(11) 0.0970(13) 0.041(7) Uiso 0.40 1 d PDU B 2
C450 C -0.268(4) 0.705(2) -0.040(2) 0.050(14) Uiso 0.40 1 d PDU B 2
H45A H -0.3157 0.6754 -0.0269 0.075 Uiso 0.40 1 calc PR B 2
H45B H -0.2161 0.6918 -0.0759 0.075 Uiso 0.40 1 calc PR B 2
H45C H -0.3096 0.7336 -0.0633 0.075 Uiso 0.40 1 calc PR B 2
C451 C -0.174(5) 0.717(3) 0.166(3) 0.10(2) Uiso 0.40 1 d PDU B 2
H45D H -0.2086 0.7014 0.2097 0.150 Uiso 0.40 1 calc PR B 2
H45E H -0.1631 0.7547 0.1735 0.150 Uiso 0.40 1 calc PR B 2
H45F H -0.1058 0.6991 0.1589 0.150 Uiso 0.40 1 calc PR B 2
C452 C -0.322(2) 0.6660(10) 0.1087(18) 0.019(6) Uiso 0.40 1 d PDU B 2
H45G H -0.3313 0.6606 0.1630 0.028 Uiso 0.40 1 calc PR B 2
H45H H -0.2980 0.6328 0.0860 0.028 Uiso 0.40 1 calc PR B 2
H45I H -0.3901 0.6765 0.0851 0.028 Uiso 0.40 1 calc PR B 2
O26 O -0.1167(6) 0.8641(4) -0.0629(5) 0.031(2) Uani 1 1 d U . .
C26 C -0.2063(10) 0.8825(6) -0.0733(7) 0.038(3) Uani 1 1 d DU B .
N26 N -0.2312(9) 0.9078(5) -0.1367(7) 0.050(3) Uani 1 1 d DU . .
C260 C -0.2940(13) 0.8753(9) -0.0188(9) 0.066(5) Uani 1 1 d DU . .
H26A H -0.3578 0.8933 -0.0382 0.100 Uiso 1 1 calc R B .
H26B H -0.2727 0.8905 0.0302 0.100 Uiso 1 1 calc R . .
H26C H -0.3087 0.8372 -0.0128 0.100 Uiso 1 1 calc R . .
C261 C -0.1529(14) 0.9191(10) -0.1934(9) 0.089(8) Uani 1 1 d DU B .
H26D H -0.1870 0.9378 -0.2360 0.133 Uiso 1 1 calc R . .
H26E H -0.1224 0.8857 -0.2111 0.133 Uiso 1 1 calc R . .
H26F H -0.0967 0.9414 -0.1711 0.133 Uiso 1 1 calc R . .
C262 C -0.3320(15) 0.9341(8) -0.1569(12) 0.084(7) Uani 1 1 d DU B .
H26G H -0.3280 0.9493 -0.2077 0.126 Uiso 1 1 calc R . .
H26H H -0.3456 0.9624 -0.1205 0.126 Uiso 1 1 calc R . .
H26I H -0.3896 0.9080 -0.1560 0.126 Uiso 1 1 calc R . .
O27 O 0.0582(8) 0.7189(4) -0.0058(6) 0.049(3) Uani 1 1 d U . .
C27 C 0.0944(10) 0.6761(5) -0.0261(7) 0.038(3) Uani 1 1 d DU B .
N27 N 0.0718(10) 0.6310(4) 0.0103(6) 0.044(3) Uani 1 1 d DU . .
C270 C 0.1745(13) 0.6740(7) -0.0880(8) 0.054(4) Uani 1 1 d DU . .
H27A H 0.1951 0.6370 -0.0968 0.081 Uiso 1 1 calc R B .
H27B H 0.2371 0.6948 -0.0727 0.081 Uiso 1 1 calc R . .
H27C H 0.1431 0.6890 -0.1345 0.081 Uiso 1 1 calc R . .
C271 C 0.1056(18) 0.5767(7) -0.0092(13) 0.093(8) Uani 1 1 d DU B .
H27D H 0.0772 0.5514 0.0272 0.140 Uiso 1 1 calc R . .
H27E H 0.1831 0.5749 -0.0077 0.140 Uiso 1 1 calc R . .
H27F H 0.0789 0.5678 -0.0601 0.140 Uiso 1 1 calc R . .
C272 C -0.0093(16) 0.6352(9) 0.0686(9) 0.078(6) Uani 1 1 d DU B .
H27G H -0.0202 0.6003 0.0916 0.117 Uiso 1 1 calc R . .
H27H H -0.0760 0.6477 0.0454 0.117 Uiso 1 1 calc R . .
H27I H 0.0146 0.6605 0.1075 0.117 Uiso 1 1 calc R . .
O28 O 0.0663(6) 0.8094(5) -0.1218(4) 0.038(2) Uani 1 1 d U . .
C28 C 0.0322(10) 0.7804(7) -0.1744(8) 0.047(4) Uani 1 1 d DU B .
N28 N 0.0823(13) 0.7762(8) -0.2368(7) 0.081(5) Uani 1 1 d DU . .
C280 C -0.0694(11) 0.7511(7) -0.1695(10) 0.055(4) Uani 1 1 d DU . .
H28A H -0.0821 0.7307 -0.2161 0.083 Uiso 1 1 calc R B .
H28B H -0.1274 0.7765 -0.1630 0.083 Uiso 1 1 calc R . .
H28C H -0.0658 0.7268 -0.1263 0.083 Uiso 1 1 calc R . .
C281 C 0.176(2) 0.8116(13) -0.2461(11) 0.137(12) Uani 1 1 d DU B .
H28D H 0.2058 0.8054 -0.2957 0.206 Uiso 1 1 calc R . .
H28E H 0.2290 0.8039 -0.2065 0.206 Uiso 1 1 calc R . .
H28F H 0.1532 0.8488 -0.2423 0.206 Uiso 1 1 calc R . .
C282 C 0.047(2) 0.7408(13) -0.2994(10) 0.140(14) Uani 1 1 d DU B .
H28G H 0.0957 0.7446 -0.3415 0.210 Uiso 1 1 calc R . .
H28H H -0.0245 0.7505 -0.3163 0.210 Uiso 1 1 calc R . .
H28I H 0.0481 0.7038 -0.2819 0.210 Uiso 1 1 calc R . .
S1 S 0.4657(2) 0.31046(18) 0.7584(2) 0.0455(8) Uani 1 1 d DU . .
O101 O 0.3749(8) 0.3047(6) 0.7117(6) 0.071(4) Uani 1 1 d DU . .
O102 O 0.5552(9) 0.3337(7) 0.7206(7) 0.095(6) Uani 1 1 d DU . .
O103 O 0.4782(18) 0.2648(5) 0.8049(11) 0.144(9) Uani 1 1 d DU . .
C1 C 0.4378(13) 0.3628(7) 0.8241(8) 0.076(6) Uani 1 1 d DU . .
F101 F 0.5118(10) 0.3681(6) 0.8770(7) 0.090(4) Uani 1 1 d DU . .
F102 F 0.3474(11) 0.3557(11) 0.8572(8) 0.182(10) Uani 1 1 d DU . .
F103 F 0.421(2) 0.4076(5) 0.7876(10) 0.165(9) Uani 1 1 d DU . .
S2 S 0.0656(3) 0.06921(19) 0.7383(2) 0.0506(9) Uani 1 1 d DU . .
O201 O 0.0646(12) 0.1127(5) 0.6879(9) 0.087(5) Uani 1 1 d DU . .
O202 O 0.1567(9) 0.0637(6) 0.7869(6) 0.070(3) Uani 1 1 d DU . .
O203 O -0.0345(11) 0.0611(8) 0.7730(10) 0.115(7) Uani 1 1 d DU . .
C2 C 0.0703(12) 0.0133(5) 0.6762(7) 0.061(5) Uani 1 1 d DU . .
F201 F 0.0615(16) -0.0325(5) 0.7117(8) 0.119(6) Uani 1 1 d DU . .
F202 F -0.0041(10) 0.0136(5) 0.6227(6) 0.088(4) Uani 1 1 d DU . .
F203 F 0.1607(11) 0.0116(8) 0.6416(8) 0.132(7) Uani 1 1 d DU . .
S3 S 0.4762(4) 0.29871(19) 0.2882(3) 0.0669(14) Uani 1 1 d DU . .
O301 O 0.4637(13) 0.3555(5) 0.2906(13) 0.112(7) Uani 1 1 d DU . .
O302 O 0.5559(11) 0.2816(6) 0.2395(8) 0.086(4) Uani 1 1 d DU . .
O303 O 0.4688(12) 0.2712(8) 0.3613(7) 0.101(6) Uani 1 1 d DU . .
C3 C 0.3526(12) 0.2792(5) 0.2454(7) 0.060(5) Uani 1 1 d DU . .
F301 F 0.3428(10) 0.2286(4) 0.2316(8) 0.103(5) Uani 1 1 d DU . .
F302 F 0.2745(8) 0.2935(8) 0.2866(8) 0.137(8) Uani 1 1 d DU . .
F303 F 0.3433(9) 0.2997(4) 0.1754(5) 0.074(3) Uani 1 1 d DU . .
S4 S 0.0591(5) 0.0832(3) 0.2146(5) 0.107(2) Uani 1 1 d DU . .
O401 O 0.0468(14) 0.0281(6) 0.2147(12) 0.127(7) Uani 1 1 d DU . .
O402 O -0.0134(12) 0.1182(8) 0.2437(13) 0.136(8) Uani 1 1 d DU . .
O403 O 0.078(3) 0.0979(14) 0.1323(9) 0.269(18) Uani 1 1 d DU . .
C4 C 0.1872(13) 0.0988(6) 0.2556(9) 0.096(8) Uani 1 1 d DU . .
F401 F 0.2028(13) 0.1495(5) 0.2438(15) 0.208(12) Uani 1 1 d DU . .
F402 F 0.2608(9) 0.0720(8) 0.2187(9) 0.123(5) Uani 1 1 d DU . .
F403 F 0.1776(18) 0.0835(8) 0.3259(7) 0.160(8) Uani 1 1 d DU . .
S5 S 0.4330(7) 0.5577(3) -0.0005(3) 0.113(3) Uani 1 1 d DU . .
O501 O 0.3931(11) 0.6099(4) -0.0211(7) 0.065(4) Uani 1 1 d DU . .
O502 O 0.5067(10) 0.5548(6) 0.0609(6) 0.075(4) Uani 1 1 d DU . .
O503 O 0.3363(11) 0.5171(9) 0.0095(11) 0.143(9) Uani 1 1 d DU . .
C5 C 0.4829(18) 0.5238(7) -0.0805(12) 0.175(14) Uani 1 1 d DU . .
F501 F 0.5051(16) 0.4760(5) -0.0569(15) 0.193(11) Uani 1 1 d DU . .
F502 F 0.4089(14) 0.5234(7) -0.1304(10) 0.158(8) Uani 1 1 d DU . .
F503 F 0.5635(13) 0.5561(11) -0.0999(13) 0.179(9) Uani 1 1 d DU . .
S6 S 0.9740(4) 0.3180(4) 0.5111(4) 0.120(3) Uani 1 1 d DU . .
O601 O 0.9051(16) 0.2793(6) 0.4858(8) 0.101(6) Uani 1 1 d DU . .
O602 O 0.941(3) 0.3346(13) 0.5818(9) 0.253(18) Uani 1 1 d DU . .
O603 O 1.073(2) 0.2952(12) 0.485(2) 0.32(2) Uani 1 1 d DU . .
C6 C 0.9627(17) 0.3744(8) 0.4483(15) 0.173(14) Uani 1 1 d DU . .
F601 F 1.018(2) 0.4139(7) 0.4796(17) 0.214(12) Uani 1 1 d DU . .
F602 F 1.035(3) 0.3716(13) 0.3969(13) 0.271(16) Uani 1 1 d DU . .
F603 F 0.865(2) 0.3898(10) 0.439(3) 0.291(17) Uani 1 1 d DU . .

loop_
_atom_site_aniso_label
_atom_site_aniso_U_11
_atom_site_aniso_U_22
_atom_site_aniso_U_33
_atom_site_aniso_U_23
_atom_site_aniso_U_13
_atom_site_aniso_U_12
La1 0.0409(4) 0.0192(4) 0.0234(3) -0.0006(3) -0.0006(3) 0.0047(3)
O11 0.053(6) 0.060(7) 0.028(5) 0.019(5) 0.006(4) 0.019(6)
C11 0.056(9) 0.068(10) 0.018(7) 0.006(7) -0.004(6) 0.019(8)
N11 0.129(14) 0.087(12) 0.026(7) 0.011(7) 0.028(8) 0.050(11)
C110 0.026(7) 0.089(14) 0.054(10) -0.003(10) -0.012(7) 0.013(8)
C111 0.20(3) 0.108(18) 0.033(10) 0.021(11) 0.041(13) 0.091(19)
C112 0.114(16) 0.074(13) 0.070(12) 0.023(10) 0.048(12) 0.048(12)
O12 0.061(6) 0.037(6) 0.031(5) 0.003(4) 0.003(4) 0.021(5)
C12 0.086(12) 0.027(8) 0.056(10) 0.033(7) 0.005(9) 0.006(8)
N12 0.098(12) 0.033(8) 0.093(12) -0.029(8) -0.036(10) -0.002(7)
C120 0.050(11) 0.14(2) 0.14(2) 0.106(19) -0.011(12) -0.014(13)
C121 0.28(4) 0.068(15) 0.051(12) 0.009(11) 0.016(17) 0.08(2)
C122 0.19(3) 0.066(16) 0.11(2) -0.029(15) -0.05(2) 0.036(17)
O13 0.035(5) 0.033(5) 0.034(5) -0.005(4) 0.003(4) -0.003(4)
O14 0.056(6) 0.036(6) 0.036(5) 0.013(4) 0.008(5) -0.020(5)
C14 0.039(7) 0.046(8) 0.021(6) 0.012(6) 0.011(5) -0.008(6)
N14 0.063(8) 0.034(7) 0.061(8) 0.001(7) 0.003(7) -0.009(6)
C140 0.062(11) 0.075(13) 0.049(10) 0.017(9) 0.007(8) -0.014(9)
C141 0.046(8) 0.050(9) 0.047(9) -0.006(7) 0.009(7) -0.020(7)
C142 0.079(11) 0.034(10) 0.082(12) 0.008(8) 0.016(9) -0.024(8)
O15 0.046(5) 0.029(5) 0.021(4) -0.006(4) 0.004(3) 0.002(4)
O16 0.069(7) 0.014(5) 0.046(6) -0.008(4) -0.011(5) 0.012(4)
C16 0.053(10) 0.048(10) 0.127(15) 0.029(11) 0.005(11) -0.001(8)
N16 0.077(10) 0.022(7) 0.116(13) -0.001(8) 0.012(9) 0.002(6)
C160 0.21(3) 0.095(18) 0.039(11) -0.044(12) 0.024(14) -0.006(19)
C161 0.18(3) 0.100(19) 0.083(15) -0.022(14) -0.076(17) 0.027(18)
C162 0.12(2) 0.11(2) 0.33(4) -0.13(3) -0.04(3) 0.053(19)
O17 0.046(5) 0.035(5) 0.027(5) -0.009(4) -0.009(4) -0.001(4)
C17 0.072(10) 0.035(8) 0.020(7) -0.002(6) 0.011(6) 0.005(7)
N17 0.027(6) 0.073(9) 0.039(7) -0.010(6) -0.008(5) 0.003(6)
C170 0.21(3) 0.13(2) 0.044(11) -0.033(13) -0.050(15) 0.10(2)
C171 0.074(12) 0.106(16) 0.051(10) -0.013(10) -0.020(9) 0.032(11)
C172 0.045(8) 0.075(11) 0.043(8) -0.044(8) 0.001(7) 0.004(8)
O18 0.056(6) 0.033(5) 0.018(4) 0.012(4) 0.017(4) -0.010(4)
C18 0.041(7) 0.040(8) 0.021(6) 0.006(6) -0.008(5) -0.006(6)
N18 0.052(7) 0.049(8) 0.031(6) 0.017(6) 0.011(5) 0.009(6)
C180 0.063(10) 0.027(8) 0.047(9) 0.002(7) 0.005(7) -0.009(7)
C181 0.077(12) 0.051(10) 0.048(9) 0.024(8) 0.018(8) -0.011(9)
C182 0.107(16) 0.080(15) 0.036(10) 0.009(10) 0.009(10) 0.004(12)
La2 0.0290(3) 0.0240(4) 0.0290(4) 0.0122(3) -0.0007(2) 0.0064(3)
O21 0.020(4) 0.098(8) 0.052(5) 0.057(7) -0.004(4) -0.010(6)
O22 0.058(7) 0.051(7) 0.078(8) 0.035(6) 0.002(6) -0.016(6)
O23 0.037(5) 0.035(5) 0.043(5) 0.011(4) -0.011(4) 0.010(4)
C23 0.032(7) 0.034(7) 0.033(7) 0.006(6) -0.004(6) 0.008(6)
N23 0.020(5) 0.104(11) 0.017(5) 0.017(6) -0.006(4) 0.008(6)
C230 0.104(16) 0.042(10) 0.092(15) 0.007(10) -0.052(13) -0.015(10)
C231 0.118(18) 0.15(2) 0.084(15) 0.076(16) -0.042(13) -0.098(18)
C232 0.038(8) 0.16(2) 0.018(7) 0.025(10) -0.013(6) -0.033(10)
O24 0.058(6) 0.023(5) 0.032(5) 0.001(4) 0.017(4) 0.008(4)
C24 0.026(6) 0.036(7) 0.042(8) -0.007(6) 0.008(5) -0.012(5)
N24 0.070(9) 0.035(7) 0.053(8) -0.015(6) 0.012(7) -0.008(6)
C240 0.053(9) 0.033(8) 0.067(11) -0.010(8) -0.011(8) 0.005(7)
C241 0.061(10) 0.054(10) 0.030(8) 0.004(7) -0.007(7) -0.011(8)
C242 0.098(15) 0.090(16) 0.097(16) -0.057(14) 0.055(13) -0.028(13)
O25 0.032(5) 0.028(5) 0.048(5) 0.007(4) 0.021(4) -0.002(4)
O26 0.016(4) 0.039(5) 0.037(5) 0.018(4) -0.001(3) 0.013(3)
C26 0.036(7) 0.031(7) 0.046(8) 0.002(6) -0.005(6) -0.005(6)
N26 0.049(7) 0.047(8) 0.052(8) -0.008(6) -0.022(6) 0.007(6)
C260 0.055(10) 0.097(15) 0.048(10) 0.021(10) 0.012(8) 0.012(10)
C261 0.078(13) 0.14(2) 0.050(10) 0.071(13) -0.034(10) -0.015(13)
C262 0.106(15) 0.055(11) 0.086(13) -0.003(10) -0.071(12) 0.039(11)
O27 0.053(6) 0.024(5) 0.071(7) -0.005(5) 0.027(6) 0.027(5)
C27 0.039(7) 0.041(8) 0.033(7) -0.002(6) -0.016(6) 0.023(6)
N27 0.060(8) 0.036(7) 0.036(6) -0.007(6) -0.005(5) 0.021(6)
C270 0.061(10) 0.055(11) 0.044(9) -0.006(8) -0.009(8) 0.017(8)
C271 0.113(16) 0.056(13) 0.109(16) -0.033(12) -0.028(13) 0.059(12)
C272 0.113(16) 0.081(14) 0.041(10) 0.024(10) 0.020(10) 0.025(12)
O28 0.034(4) 0.066(6) 0.015(4) 0.014(5) 0.006(3) 0.018(5)
C28 0.040(8) 0.068(10) 0.034(8) 0.024(8) 0.010(6) 0.014(7)
N28 0.091(11) 0.125(15) 0.028(7) 0.003(8) 0.008(7) -0.029(10)
C280 0.038(8) 0.073(12) 0.056(10) -0.014(9) 0.015(7) 0.002(8)
C281 0.18(3) 0.17(3) 0.062(12) -0.018(17) 0.073(15) -0.09(2)
C282 0.16(2) 0.23(3) 0.029(10) -0.039(15) 0.021(12) -0.11(2)
S1 0.0338(17) 0.0419(19) 0.060(2) -0.015(2) -0.0031(15) -0.0013(18)
O101 0.059(6) 0.098(11) 0.056(6) -0.006(7) 0.005(5) -0.042(7)
O102 0.048(7) 0.152(16) 0.085(9) -0.080(10) 0.022(7) -0.024(8)
O103 0.24(2) 0.024(7) 0.158(16) -0.006(9) -0.135(16) 0.010(10)
C1 0.093(14) 0.087(15) 0.051(11) -0.019(11) 0.039(11) -0.010(12)
F101 0.105(9) 0.091(10) 0.075(8) -0.028(7) 0.005(7) -0.018(7)
F102 0.097(10) 0.37(3) 0.085(10) -0.091(14) 0.056(9) -0.023(14)
F103 0.31(3) 0.061(10) 0.127(13) -0.041(10) -0.041(15) 0.076(13)
S2 0.042(2) 0.045(2) 0.064(2) -0.005(2) 0.0040(17) -0.0078(19)
O201 0.086(10) 0.050(8) 0.125(13) 0.019(9) -0.020(9) 0.007(7)
O202 0.094(9) 0.051(7) 0.065(7) 0.015(6) 0.002(6) -0.007(7)
O203 0.074(10) 0.131(14) 0.141(15) -0.106(13) 0.041(9) -0.033(10)
C2 0.105(14) 0.038(9) 0.039(9) -0.005(7) -0.006(9) 0.031(9)
F201 0.226(18) 0.053(8) 0.077(9) -0.004(7) -0.015(10) -0.020(9)
F202 0.128(10) 0.086(9) 0.051(6) -0.034(6) -0.013(6) 0.032(7)
F203 0.119(11) 0.191(17) 0.088(9) -0.042(10) 0.015(8) 0.084(12)
S3 0.055(3) 0.064(3) 0.080(3) 0.009(2) -0.026(2) -0.027(2)
O301 0.091(11) 0.060(10) 0.182(19) -0.043(11) -0.038(12) -0.008(8)
O302 0.104(11) 0.076(10) 0.079(9) -0.002(8) 0.027(8) 0.011(9)
O303 0.114(12) 0.125(13) 0.062(8) 0.051(9) -0.052(8) -0.028(10)
C3 0.080(12) 0.044(10) 0.056(10) 0.030(8) -0.027(9) -0.026(8)
F301 0.107(9) 0.057(7) 0.141(11) 0.023(7) -0.082(9) -0.030(6)
F302 0.053(6) 0.26(2) 0.093(9) -0.082(12) 0.011(6) -0.046(10)
F303 0.124(9) 0.047(6) 0.050(5) -0.008(5) -0.034(5) 0.014(5)
S4 0.071(4) 0.084(5) 0.166(7) -0.007(5) 0.000(4) -0.042(3)
O401 0.113(13) 0.124(16) 0.142(16) -0.004(14) -0.029(12) -0.079(13)
O402 0.082(12) 0.139(18) 0.19(2) 0.011(16) -0.029(13) 0.002(12)
O403 0.46(4) 0.25(3) 0.092(14) 0.080(18) -0.16(2) -0.16(3)
C4 0.083(14) 0.114(18) 0.090(16) -0.041(14) 0.017(12) -0.075(14)
F401 0.139(12) 0.076(9) 0.40(3) 0.119(14) -0.183(17) -0.073(9)
F402 0.074(8) 0.168(15) 0.126(11) 0.040(12) -0.019(8) -0.017(11)
F403 0.29(2) 0.140(17) 0.049(8) 0.038(9) 0.010(10) 0.027(15)
S5 0.202(7) 0.095(5) 0.041(2) -0.003(3) -0.018(3) 0.098(5)
O501 0.094(9) 0.037(7) 0.065(8) 0.022(6) 0.013(7) 0.027(6)
O502 0.080(8) 0.086(10) 0.057(7) 0.039(7) -0.010(6) 0.002(7)
O503 0.055(8) 0.20(2) 0.171(17) 0.097(16) -0.012(10) -0.070(12)
C5 0.19(3) 0.060(16) 0.27(4) -0.07(2) -0.05(3) 0.092(18)
F501 0.154(15) 0.073(11) 0.35(3) -0.107(16) -0.030(18) -0.005(10)
F502 0.126(12) 0.107(12) 0.24(2) -0.111(14) -0.058(13) 0.031(10)
F503 0.094(11) 0.23(3) 0.22(2) 0.02(2) 0.045(12) 0.022(15)
S6 0.064(3) 0.188(9) 0.106(5) 0.085(7) -0.011(3) -0.030(5)
O601 0.174(17) 0.064(10) 0.067(9) 0.028(8) 0.004(10) -0.021(11)
O602 0.41(4) 0.29(4) 0.058(11) -0.028(17) 0.004(18) -0.18(3)
O603 0.20(3) 0.17(3) 0.58(6) 0.21(3) -0.09(4) 0.03(2)
C6 0.17(3) 0.068(17) 0.28(4) 0.08(2) 0.13(3) 0.039(19)
F601 0.27(3) 0.076(13) 0.30(3) -0.013(16) 0.11(2) -0.055(16)
F602 0.36(4) 0.28(3) 0.19(2) 0.15(2) 0.08(2) -0.01(3)
F603 0.20(2) 0.15(2) 0.52(5) -0.05(3) -0.11(3) 0.063(19)

loop_
_atom_type_symbol
_atom_type_description
_atom_type_scat_dispersion_real
_atom_type_scat_dispersion_imag
_atom_type_scat_source
C C 0.0033 0.0016 'International Tables Vol C Tables 4.2.6.8 and 6.1.1.4'
H H 0.0000 0.0000 'International Tables Vol C Tables 4.2.6.8 and 6.1.1.4'
F F 0.0171 0.0103 'International Tables Vol C Tables 4.2.6.8 and 6.1.1.4'
La La -0.2871 2.4523 'International Tables Vol C Tables 4.2.6.8 and 6.1.1.4'
N N 0.0061 0.0033 'International Tables Vol C Tables 4.2.6.8 and 6.1.1.4'
O O 0.0106 0.0060 'International Tables Vol C Tables 4.2.6.8 and 6.1.1.4'
S S 0.1246 0.1234 'International Tables Vol C Tables 4.2.6.8 and 6.1.1.4'

loop_
_geom_angle_atom_site_label_1
_geom_angle_atom_site_label_2
_geom_angle_atom_site_label_3
_geom_angle
O15 La1 O14 76.3(3)
O15 La1 O16 69.9(3)
O14 La1 O16 144.7(3)
O15 La1 O12 132.8(3)
O14 La1 O12 121.2(3)
O16 La1 O12 77.6(3)
O15 La1 O18 121.8(3)
O14 La1 O18 134.1(3)
O16 La1 O18 75.1(3)
O12 La1 O18 79.3(3)
O15 La1 O13 145.8(3)
O14 La1 O13 71.0(3)
O16 La1 O13 143.9(3)
O12 La1 O13 75.1(3)
O18 La1 O13 77.0(3)
O15 La1 O11 73.5(3)
O14 La1 O11 74.0(4)
O16 La1 O11 86.5(4)
O12 La1 O11 71.3(3)
O18 La1 O11 148.1(4)
O13 La1 O11 106.2(3)
O15 La1 O17 75.0(3)
O14 La1 O17 77.6(3)
O16 La1 O17 102.8(3)
O12 La1 O17 147.0(3)
O18 La1 O17 69.2(3)
O13 La1 O17 88.1(3)
O11 La1 O17 141.5(3)
C11 O11 La1 130.8(9)
O11 C11 N11 120.0(12)
O11 C11 C110 122.9(12)
N11 C11 C110 117.0(13)
C11 N11 C112 120.9(13)
C11 N11 C111 124.6(15)
C112 N11 C111 114.0(15)
C11 C110 H11A 109.5
C11 C110 H11B 109.5
H11A C110 H11B 109.5
C11 C110 H11C 109.5
H11A C110 H11C 109.5
H11B C110 H11C 109.5
N11 C111 H11D 109.5
N11 C111 H11E 109.5
H11D C111 H11E 109.5
N11 C111 H11F 109.5
H11D C111 H11F 109.5
H11E C111 H11F 109.5
N11 C112 H11G 109.5
N11 C112 H11H 109.5
H11G C112 H11H 109.5
N11 C112 H11I 109.5
H11G C112 H11I 109.5
H11H C112 H11I 109.5
C12 O12 La1 150.3(9)
O12 C12 N12 122.1(15)
O12 C12 C120 123.5(15)
N12 C12 C120 114.2(18)
C12 N12 C122 126.4(18)
C12 N12 C121 112.5(17)
C122 N12 C121 119(2)
C12 C120 H12A 109.5
C12 C120 H12B 109.5
H12A C120 H12B 109.5
C12 C120 H12C 109.5
H12A C120 H12C 109.5
H12B C120 H12C 109.5
N12 C121 H12D 109.5
N12 C121 H12E 109.5
H12D C121 H12E 109.5
N12 C121 H12F 109.5
H12D C121 H12F 109.5
H12E C121 H12F 109.5
N12 C122 H12G 109.5
N12 C122 H12H 109.5
H12G C122 H12H 109.5
N12 C122 H12I 109.5
H12G C122 H12I 109.5
H12H C122 H12I 109.5
C33 O13 La1 165.5(15)
C13 O13 La1 144.3(9)
O13 C13 N13 120.3(16)
O13 C13 C130 117.3(19)
N13 C13 C130 122(2)
C13 N13 C132 112.5(18)
C13 N13 C131 111.8(18)
C132 N13 C131 136(2)
C13 C130 H13A 109.5
C13 C130 H13B 109.5
H13A C130 H13B 109.5
C13 C130 H13C 109.5
H13A C130 H13C 109.5
H13B C130 H13C 109.5
N13 C131 H13D 109.5
N13 C131 H13E 109.5
H13D C131 H13E 109.5
N13 C131 H13F 109.5
H13D C131 H13F 109.5
H13E C131 H13F 109.5
N13 C132 H13G 109.5
N13 C132 H13H 109.5
H13G C132 H13H 109.5
N13 C132 H13I 109.5
H13G C132 H13I 109.5
H13H C132 H13I 109.5
O13 C33 N33 125(2)
O13 C33 C330 121(3)
N33 C33 C330 114(3)
C33 N33 C331 113(2)
C33 N33 C332 116(2)
C331 N33 C332 131(3)
C33 C330 H33A 109.5
C33 C330 H33B 109.5
H33A C330 H33B 109.5
C33 C330 H33C 109.5
H33A C330 H33C 109.5
H33B C330 H33C 109.5
N33 C331 H33D 109.5
N33 C331 H33E 109.5
H33D C331 H33E 109.5
N33 C331 H33F 109.5
H33D C331 H33F 109.5
H33E C331 H33F 109.5
N33 C332 H33G 109.5
N33 C332 H33H 109.5
H33G C332 H33H 109.5
N33 C332 H33I 109.5
H33G C332 H33I 109.5
H33H C332 H33I 109.5
C14 O14 La1 165.9(10)
O14 C14 N14 121.7(11)
O14 C14 C140 120.0(13)
N14 C14 C140 118.1(13)
C14 N14 C141 119.7(11)
C14 N14 C142 124.1(13)
C141 N14 C142 116.1(13)
C14 C140 H14A 109.5
C14 C140 H14B 109.5
H14A C140 H14B 109.5
C14 C140 H14C 109.5
H14A C140 H14C 109.5
H14B C140 H14C 109.5
N14 C141 H14D 109.5
N14 C141 H14E 109.5
H14D C141 H14E 109.5
N14 C141 H14F 109.5
H14D C141 H14F 109.5
H14E C141 H14F 109.5
N14 C142 H14G 109.5
N14 C142 H14H 109.5
H14G C142 H14H 109.5
N14 C142 H14I 109.5
H14G C142 H14I 109.5
H14H C142 H14I 109.5
C15 O15 La1 162.6(10)
C35 O15 La1 145.1(13)
N15 C15 O15 123.7(18)
N15 C15 C150 128(2)
O15 C15 C150 107.7(19)
C15 N15 C152 124(2)
C15 N15 C151 121(2)
C152 N15 C151 116(2)
C15 C150 H15A 109.5
C15 C150 H15B 109.5
H15A C150 H15B 109.5
C15 C150 H15C 109.5
H15A C150 H15C 109.5
H15B C150 H15C 109.5
N15 C151 H15D 109.5
N15 C151 H15E 109.5
H15D C151 H15E 109.5
N15 C151 H15F 109.5
H15D C151 H15F 109.5
H15E C151 H15F 109.5
N15 C152 H15G 109.5
N15 C152 H15H 109.5
H15G C152 H15H 109.5
N15 C152 H15I 109.5
H15G C152 H15I 109.5
H15H C152 H15I 109.5
N35 C35 O15 114(2)
N35 C35 C350 125(3)
O15 C35 C350 121(2)
C35 N35 C351 121(3)
C35 N35 C352 113(3)
C351 N35 C352 123(3)
C35 C350 H35A 109.5
C35 C350 H35B 109.5
H35A C350 H35B 109.5
C35 C350 H35C 109.5
H35A C350 H35C 109.5
H35B C350 H35C 109.5
N35 C351 H35D 109.5
N35 C351 H35E 109.5
H35D C351 H35E 109.5
N35 C351 H35F 109.5
H35D C351 H35F 109.5
H35E C351 H35F 109.5
N35 C352 H35G 109.5
N35 C352 H35H 109.5
H35G C352 H35H 109.5
N35 C352 H35I 109.5
H35G C352 H35I 109.5
H35H C352 H35I 109.5
C16 O16 La1 152.4(10)
N16 C16 O16 121.5(18)
N16 C16 C160 114(2)
O16 C16 C160 122.2(16)
C16 N16 C162 116(2)
C16 N16 C161 111.8(17)
C162 N16 C161 129(2)
C16 C160 H16A 109.5
C16 C160 H16B 109.5
H16A C160 H16B 109.5
C16 C160 H16C 109.5
H16A C160 H16C 109.5
H16B C160 H16C 109.5
N16 C161 H16D 109.5
N16 C161 H16E 109.5
H16D C161 H16E 109.5
N16 C161 H16F 109.5
H16D C161 H16F 109.5
H16E C161 H16F 109.5
N16 C162 H16G 109.5
N16 C162 H16H 109.5
H16G C162 H16H 109.5
N16 C162 H16I 109.5
H16G C162 H16I 109.5
H16H C162 H16I 109.5
C17 O17 La1 136.4(8)
O17 C17 N17 119.7(12)
O17 C17 C170 126.0(12)
N17 C17 C170 114.3(14)
C17 N17 C171 124.3(13)
C17 N17 C172 119.3(11)
C171 N17 C172 115.3(12)
C17 C170 H17A 109.5
C17 C170 H17B 109.5
H17A C170 H17B 109.5
C17 C170 H17C 109.5
H17A C170 H17C 109.5
H17B C170 H17C 109.5
N17 C171 H17D 109.5
N17 C171 H17E 109.5
H17D C171 H17E 109.5
N17 C171 H17F 109.5
H17D C171 H17F 109.5
H17E C171 H17F 109.5
N17 C172 H17G 109.5
N17 C172 H17H 109.5
H17G C172 H17H 109.5
N17 C172 H17I 109.5
H17G C172 H17I 109.5
H17H C172 H17I 109.5
C18 O18 La1 153.9(8)
O18 C18 N18 120.4(11)
O18 C18 C180 119.7(10)
N18 C18 C180 119.8(12)
C18 N18 C182 121.2(12)
C18 N18 C181 124.6(13)
C182 N18 C181 113.4(12)
C18 C180 H18A 109.5
C18 C180 H18B 109.5
H18A C180 H18B 109.5
C18 C180 H18C 109.5
H18A C180 H18C 109.5
H18B C180 H18C 109.5
N18 C181 H18D 109.5
N18 C181 H18E 109.5
H18D C181 H18E 109.5
N18 C181 H18F 109.5
H18D C181 H18F 109.5
H18E C181 H18F 109.5
N18 C182 H18G 109.5
N18 C182 H18H 109.5
H18G C182 H18H 109.5
N18 C182 H18I 109.5
H18G C182 H18I 109.5
H18H C182 H18I 109.5
O27 La2 O21 75.7(4)
O27 La2 O25 71.8(3)
O21 La2 O25 145.6(4)
O27 La2 O23 73.6(4)
O21 La2 O23 72.0(3)
O25 La2 O23 88.2(3)
O27 La2 O22 144.3(4)
O21 La2 O22 69.2(4)
O25 La2 O22 143.9(3)
O23 La2 O22 100.9(4)
O27 La2 O24 133.5(3)
O21 La2 O24 120.5(4)
O25 La2 O24 76.8(3)
O23 La2 O24 71.9(3)
O22 La2 O24 73.2(4)
O27 La2 O26 123.2(4)
O21 La2 O26 132.9(3)
O25 La2 O26 76.2(3)
O23 La2 O26 150.1(3)
O22 La2 O26 79.1(4)
O24 La2 O26 79.7(3)
O27 La2 O28 76.2(4)
O21 La2 O28 74.3(3)
O25 La2 O28 107.7(3)
O23 La2 O28 139.2(3)
O22 La2 O28 88.1(4)
O24 La2 O28 147.5(3)
O26 La2 O28 70.6(3)
C21 O21 La2 148.5(12)
C41 O21 La2 149.3(14)
O21 C21 N21 125.6(17)
O21 C21 C210 123.0(15)
N21 C21 C210 111.1(17)
C21 N21 C212 125.9(19)
C21 N21 C211 121(2)
C212 N21 C211 113(2)
C21 C210 H21A 109.5
C21 C210 H21B 109.5
H21A C210 H21B 109.5
C21 C210 H21C 109.5
H21A C210 H21C 109.5
H21B C210 H21C 109.5
N21 C211 H21D 109.5
N21 C211 H21E 109.5
H21D C211 H21E 109.5
N21 C211 H21F 109.5
H21D C211 H21F 109.5
H21E C211 H21F 109.5
N21 C212 H21G 109.5
N21 C212 H21H 109.5
H21G C212 H21H 109.5
N21 C212 H21I 109.5
H21G C212 H21I 109.5
H21H C212 H21I 109.5
N41 C41 O21 122(2)
N41 C41 C410 117(3)
O21 C41 C410 118(2)
C41 N41 C411 119(3)
C41 N41 C412 122(3)
C411 N41 C412 119(3)
C41 C410 H41A 109.5
C41 C410 H41B 109.5
H41A C410 H41B 109.5
C41 C410 H41C 109.5
H41A C410 H41C 109.5
H41B C410 H41C 109.5
N41 C411 H41D 109.5
N41 C411 H41E 109.5
H41D C411 H41E 109.5
N41 C411 H41F 109.5
H41D C411 H41F 109.5
H41E C411 H41F 109.5
N41 C412 H41G 109.5
N41 C412 H41H 109.5
H41G C412 H41H 109.5
N41 C412 H41I 109.5
H41G C412 H41I 109.5
H41H C412 H41I 109.5
C42 O22 La2 165.3(15)
C22 O22 La2 144.8(12)
N22 C22 O22 118.1(18)
N22 C22 C220 120(2)
O22 C22 C220 120.4(18)
C22 N22 C222 130(2)
C22 N22 C221 116(2)
C222 N22 C221 110(2)
C22 C220 H22A 109.5
C22 C220 H22B 109.5
H22A C220 H22B 109.5
C22 C220 H22C 109.5
H22A C220 H22C 109.5
H22B C220 H22C 109.5
N22 C221 H22D 109.5
N22 C221 H22E 109.5
H22D C221 H22E 109.5
N22 C221 H22F 109.5
H22D C221 H22F 109.5
H22E C221 H22F 109.5
N22 C222 H22G 109.5
N22 C222 H22H 109.5
H22G C222 H22H 109.5
N22 C222 H22I 109.5
H22G C222 H22I 109.5
H22H C222 H22I 109.5
O22 C42 N42 113(2)
O22 C42 C420 129(2)
N42 C42 C420 117(3)
C42 N42 C422 118(2)
C42 N42 C421 117(2)
C422 N42 C421 121(2)
C42 C420 H42A 109.5
C42 C420 H42B 109.5
H42A C420 H42B 109.5
C42 C420 H42C 109.5
H42A C420 H42C 109.5
H42B C420 H42C 109.5
N42 C421 H42D 109.5
N42 C421 H42E 109.5
H42D C421 H42E 109.5
N42 C421 H42F 109.5
H42D C421 H42F 109.5
H42E C421 H42F 109.5
N42 C422 H42G 109.5
N42 C422 H42H 109.5
H42G C422 H42H 109.5
N42 C422 H42I 109.5
H42G C422 H42I 109.5
H42H C422 H42I 109.5
C23 O23 La2 142.1(8)
O23 C23 N23 122.2(12)
O23 C23 C230 113.7(12)
N23 C23 C230 123.9(13)
C23 N23 C232 125.9(14)
C23 N23 C231 121.1(12)
C232 N23 C231 112.9(13)
C23 C230 H23A 109.5
C23 C230 H23B 109.5
H23A C230 H23B 109.5
C23 C230 H23C 109.5
H23A C230 H23C 109.5
H23B C230 H23C 109.5
N23 C231 H23D 109.5
N23 C231 H23E 109.5
H23D C231 H23E 109.5
N23 C231 H23F 109.5
H23D C231 H23F 109.5
H23E C231 H23F 109.5
N23 C232 H23G 109.5
N23 C232 H23H 109.5
H23G C232 H23H 109.5
N23 C232 H23I 109.5
H23G C232 H23I 109.5
H23H C232 H23I 109.5
C24 O24 La2 154.0(8)
O24 C24 N24 121.3(12)
O24 C24 C240 121.4(12)
N24 C24 C240 117.3(13)
C24 N24 C241 122.9(12)
C24 N24 C242 123.0(14)
C241 N24 C242 113.6(14)
C24 C240 H24A 109.5
C24 C240 H24B 109.5
H24A C240 H24B 109.5
C24 C240 H24C 109.5
H24A C240 H24C 109.5
H24B C240 H24C 109.5
N24 C241 H24D 109.5
N24 C241 H24E 109.5
H24D C241 H24E 109.5
N24 C241 H24F 109.5
H24D C241 H24F 109.5
H24E C241 H24F 109.5
N24 C242 H24G 109.5
N24 C242 H24H 109.5
H24G C242 H24H 109.5
N24 C242 H24I 109.5
H24G C242 H24I 109.5
H24H C242 H24I 109.5
C45 O25 La2 162.1(15)
C25 O25 La2 146.2(10)
O25 C25 N25 119.4(15)
O25 C25 C250 122.9(14)
N25 C25 C250 117.7(17)
C25 N25 C252 129(2)
C25 N25 C251 119.5(18)
C252 N25 C251 111(2)
C25 C250 H25A 109.5
C25 C250 H25B 109.5
H25A C250 H25B 109.5
C25 C250 H25C 109.5
H25A C250 H25C 109.5
H25B C250 H25C 109.5
N25 C251 H25D 109.5
N25 C251 H25E 109.5
H25D C251 H25E 109.5
N25 C251 H25F 109.5
H25D C251 H25F 109.5
H25E C251 H25F 109.5
N25 C252 H25G 109.5
N25 C252 H25H 109.5
H25G C252 H25H 109.5
N25 C252 H25I 109.5
H25G C252 H25I 109.5
H25H C252 H25I 109.5
O25 C45 N45 118(2)
O25 C45 C450 122(3)
N45 C45 C450 119(3)
C45 N45 C452 125(3)
C45 N45 C451 120(4)
C452 N45 C451 112(3)
C45 C450 H45A 109.5
C45 C450 H45B 109.5
H45A C450 H45B 109.5
C45 C450 H45C 109.5
H45A C450 H45C 109.5
H45B C450 H45C 109.5
N45 C451 H45D 109.5
N45 C451 H45E 109.5
H45D C451 H45E 109.5
N45 C451 H45F 109.5
H45D C451 H45F 109.5
H45E C451 H45F 109.5
N45 C452 H45G 109.5
N45 C452 H45H 109.5
H45G C452 H45H 109.5
N45 C452 H45I 109.5
H45G C452 H45I 109.5
H45H C452 H45I 109.5
C26 O26 La2 151.6(8)
O26 C26 N26 120.3(11)
O26 C26 C260 123.3(12)
N26 C26 C260 116.2(12)
C26 N26 C261 122.0(11)
C26 N26 C262 127.5(14)
C261 N26 C262 110.1(15)
C26 C260 H26A 109.5
C26 C260 H26B 109.5
H26A C260 H26B 109.5
C26 C260 H26C 109.5
H26A C260 H26C 109.5
H26B C260 H26C 109.5
N26 C261 H26D 109.5
N26 C261 H26E 109.5
H26D C261 H26E 109.5
N26 C261 H26F 109.5
H26D C261 H26F 109.5
H26E C261 H26F 109.5
N26 C262 H26G 109.5
N26 C262 H26H 109.5
H26G C262 H26H 109.5
N26 C262 H26I 109.5
H26G C262 H26I 109.5
H26H C262 H26I 109.5
C27 O27 La2 166.3(10)
O27 C27 N27 121.0(12)
O27 C27 C270 120.2(13)
N27 C27 C270 118.5(12)
C27 N27 C271 127.1(14)
C27 N27 C272 115.9(12)
C271 N27 C272 116.2(16)
C27 C270 H27A 109.5
C27 C270 H27B 109.5
H27A C270 H27B 109.5
C27 C270 H27C 109.5
H27A C270 H27C 109.5
H27B C270 H27C 109.5
N27 C271 H27D 109.5
N27 C271 H27E 109.5
H27D C271 H27E 109.5
N27 C271 H27F 109.5
H27D C271 H27F 109.5
H27E C271 H27F 109.5
N27 C272 H27G 109.5
N27 C272 H27H 109.5
H27G C272 H27H 109.5
N27 C272 H27I 109.5
H27G C272 H27I 109.5
H27H C272 H27I 109.5
C28 O28 La2 130.8(8)
O28 C28 N28 121.3(13)
O28 C28 C280 121.8(12)
N28 C28 C280 116.9(15)
C28 N28 C282 123.2(16)
C28 N28 C281 116.9(14)
C282 N28 C281 119.8(15)
C28 C280 H28A 109.5
C28 C280 H28B 109.5
H28A C280 H28B 109.5
C28 C280 H28C 109.5
H28A C280 H28C 109.5
H28B C280 H28C 109.5
N28 C281 H28D 109.5
N28 C281 H28E 109.5
H28D C281 H28E 109.5
N28 C281 H28F 109.5
H28D C281 H28F 109.5
H28E C281 H28F 109.5
N28 C282 H28G 109.5
N28 C282 H28H 109.5
H28G C282 H28H 109.5
N28 C282 H28I 109.5
H28G C282 H28I 109.5
H28H C282 H28I 109.5
O101 S1 O103 109.6(10)
O101 S1 O102 113.8(8)
O103 S1 O102 121.2(13)
O101 S1 C1 106.6(8)
O103 S1 C1 103.8(9)
O102 S1 C1 99.9(8)
F102 C1 F101 107.8(14)
F102 C1 F103 102(2)
F101 C1 F103 111.8(17)
F102 C1 S1 112.2(14)
F101 C1 S1 112.8(12)
F103 C1 S1 110.1(11)
O201 S2 O202 116.8(9)
O201 S2 O203 112.9(12)
O202 S2 O203 115.7(10)
O201 S2 C2 102.8(8)
O202 S2 C2 104.8(8)
O203 S2 C2 101.3(8)
F203 C2 F202 106.2(13)
F203 C2 F201 106.4(15)
F202 C2 F201 106.3(15)
F203 C2 S2 110.9(12)
F202 C2 S2 113.7(10)
F201 C2 S2 112.8(10)
O302 S3 O301 113.8(11)
O302 S3 O303 117.2(11)
O301 S3 O303 115.5(13)
O302 S3 C3 106.6(8)
O301 S3 C3 100.9(8)
O303 S3 C3 99.7(7)
F302 C3 F301 107.9(15)
F302 C3 F303 111.4(14)
F301 C3 F303 101.3(12)
F302 C3 S3 110.8(10)
F301 C3 S3 115.2(10)
F303 C3 S3 109.9(10)
O402 S4 O401 124.0(14)
O402 S4 O403 108.9(19)
O401 S4 O403 105.2(17)
O402 S4 C4 108.0(11)
O401 S4 C4 108.4(10)
O403 S4 C4 99.8(12)
F401 C4 F403 117(2)
F401 C4 F402 107.7(19)
F403 C4 F402 113.6(18)
F401 C4 S4 106.6(12)
F403 C4 S4 102.4(13)
F402 C4 S4 108.8(11)
O502 S5 O501 117.2(9)
O502 S5 O503 111.7(9)
O501 S5 O503 110.1(11)
O502 S5 C5 110.4(9)
O501 S5 C5 111.1(8)
O503 S5 C5 94.0(11)
F502 C5 F501 111(2)
F502 C5 F503 112(2)
F501 C5 F503 119(2)
F502 C5 S5 106.8(14)
F501 C5 S5 105.3(16)
F503 C5 S5 101.5(14)
O601 S6 O602 107.6(14)
O601 S6 O603 99(2)
O602 S6 O603 133(2)
O601 S6 C6 108.4(10)
O602 S6 C6 107.3(16)
O603 S6 C6 99.5(12)
F603 C6 F602 127(3)
F603 C6 F601 109(3)
F602 C6 F601 88(2)
F603 C6 S6 112(2)
F602 C6 S6 109.9(16)
F601 C6 S6 107.4(17)

loop_
_geom_bond_atom_site_label_1
_geom_bond_atom_site_label_2
_geom_bond_distance
La1 O15 2.446(8)
La1 O14 2.462(9)
La1 O16 2.463(9)
La1 O12 2.477(11)
La1 O18 2.487(7)
La1 O13 2.509(9)
La1 O11 2.529(8)
La1 O17 2.559(8)
O11 C11 1.231(16)
C11 N11 1.296(14)
C11 C110 1.503(15)
N11 C112 1.453(16)
N11 C111 1.467(15)
C110 H11A 0.9800
C110 H11B 0.9800
C110 H11C 0.9800
C111 H11D 0.9800
C111 H11E 0.9800
C111 H11F 0.9800
C112 H11G 0.9800
C112 H11H 0.9800
C112 H11I 0.9800
O12 C12 1.296(19)
C12 N12 1.312(16)
C12 C120 1.493(17)
N12 C122 1.467(18)
N12 C121 1.505(18)
C120 H12A 0.9800
C120 H12B 0.9800
C120 H12C 0.9800
C121 H12D 0.9800
C121 H12E 0.9800
C121 H12F 0.9800
C122 H12G 0.9800
C122 H12H 0.9800
C122 H12I 0.9800
O13 C33 1.22(3)
O13 C13 1.29(2)
C13 N13 1.300(16)
C13 C130 1.534(19)
N13 C132 1.496(17)
N13 C131 1.537(17)
C130 H13A 0.9800
C130 H13B 0.9800
C130 H13C 0.9800
C131 H13D 0.9800
C131 H13E 0.9800
C131 H13F 0.9800
C132 H13G 0.9800
C132 H13H 0.9800
C132 H13I 0.9800
C33 N33 1.290(19)
C33 C330 1.51(2)
N33 C331 1.496(19)
N33 C332 1.504(18)
C330 H33A 0.9800
C330 H33B 0.9800
C330 H33C 0.9800
C331 H33D 0.9800
C331 H33E 0.9800
C331 H33F 0.9800
C332 H33G 0.9800
C332 H33H 0.9800
C332 H33I 0.9800
O14 C14 1.217(16)
C14 N14 1.286(14)
C14 C140 1.518(15)
N14 C141 1.473(14)
N14 C142 1.478(14)
C140 H14A 0.9800
C140 H14B 0.9800
C140 H14C 0.9800
C141 H14D 0.9800
C141 H14E 0.9800
C141 H14F 0.9800
C142 H14G 0.9800
C142 H14H 0.9800
C142 H14I 0.9800
O15 C15 1.31(2)
O15 C35 1.36(3)
C15 N15 1.305(17)
C15 C150 1.492(19)
N15 C152 1.463(18)
N15 C151 1.466(18)
C150 H15A 0.9800
C150 H15B 0.9800
C150 H15C 0.9800
C151 H15D 0.9800
C151 H15E 0.9800
C151 H15F 0.9800
C152 H15G 0.9800
C152 H15H 0.9800
C152 H15I 0.9800
C35 N35 1.283(19)
C35 C350 1.498(19)
N35 C351 1.470(19)
N35 C352 1.49(2)
C350 H35A 0.9800
C350 H35B 0.9800
C350 H35C 0.9800
C351 H35D 0.9800
C351 H35E 0.9800
C351 H35F 0.9800
C352 H35G 0.9800
C352 H35H 0.9800
C352 H35I 0.9800
O16 C16 1.27(2)
C16 N16 1.254(16)
C16 C160 1.515(18)
N16 C162 1.477(17)
N16 C161 1.532(16)
C160 H16A 0.9800
C160 H16B 0.9800
C160 H16C 0.9800
C161 H16D 0.9800
C161 H16E 0.9800
C161 H16F 0.9800
C162 H16G 0.9800
C162 H16H 0.9800
C162 H16I 0.9800
O17 C17 1.233(16)
C17 N17 1.312(13)
C17 C170 1.499(17)
N17 C171 1.467(15)
N17 C172 1.472(14)
C170 H17A 0.9800
C170 H17B 0.9800
C170 H17C 0.9800
C171 H17D 0.9800
C171 H17E 0.9800
C171 H17F 0.9800
C172 H17G 0.9800
C172 H17H 0.9800
C172 H17I 0.9800
O18 C18 1.268(15)
C18 N18 1.333(13)
C18 C180 1.498(14)
N18 C182 1.445(16)
N18 C181 1.448(14)
C180 H18A 0.9800
C180 H18B 0.9800
C180 H18C 0.9800
C181 H18D 0.9800
C181 H18E 0.9800
C181 H18F 0.9800
C182 H18G 0.9800
C182 H18H 0.9800
C182 H18I 0.9800
La2 O27 2.459(9)
La2 O21 2.475(8)
La2 O25 2.476(8)
La2 O23 2.480(9)
La2 O22 2.498(12)
La2 O24 2.498(9)
La2 O26 2.511(7)
La2 O28 2.518(7)
O21 C21 1.24(2)
O21 C41 1.38(3)
C21 N21 1.306(16)
C21 C210 1.517(17)
N21 C212 1.482(18)
N21 C211 1.485(18)
C210 H21A 0.9800
C210 H21B 0.9800
C210 H21C 0.9800
C211 H21D 0.9800
C211 H21E 0.9800
C211 H21F 0.9800
C212 H21G 0.9800
C212 H21H 0.9800
C212 H21I 0.9800
C41 N41 1.304(19)
C41 C410 1.51(2)
N41 C411 1.48(2)
N41 C412 1.49(2)
C410 H41A 0.9800
C410 H41B 0.9800
C410 H41C 0.9800
C411 H41D 0.9800
C411 H41E 0.9800
C411 H41F 0.9800
C412 H41G 0.9800
C412 H41H 0.9800
C412 H41I 0.9800
O22 C42 1.27(3)
O22 C22 1.33(2)
C22 N22 1.277(17)
C22 C220 1.530(18)
N22 C222 1.471(19)
N22 C221 1.480(18)
C220 H22A 0.9800
C220 H22B 0.9800
C220 H22C 0.9800
C221 H22D 0.9800
C221 H22E 0.9800
C221 H22F 0.9800
C222 H22G 0.9800
C222 H22H 0.9800
C222 H22I 0.9800
C42 N42 1.299(19)
C42 C420 1.52(2)
N42 C422 1.492(19)
N42 C421 1.506(19)
C420 H42A 0.9800
C420 H42B 0.9800
C420 H42C 0.9800
C421 H42D 0.9800
C421 H42E 0.9800
C421 H42F 0.9800
C422 H42G 0.9800
C422 H42H 0.9800
C422 H42I 0.9800
O23 C23 1.269(16)
C23 N23 1.296(13)
C23 C230 1.513(16)
N23 C232 1.460(13)
N23 C231 1.474(16)
C230 H23A 0.9800
C230 H23B 0.9800
C230 H23C 0.9800
C231 H23D 0.9800
C231 H23E 0.9800
C231 H23F 0.9800
C232 H23G 0.9800
C232 H23H 0.9800
C232 H23I 0.9800
O24 C24 1.235(15)
C24 N24 1.289(14)
C24 C240 1.500(15)
N24 C241 1.462(14)
N24 C242 1.487(15)
C240 H24A 0.9800
C240 H24B 0.9800
C240 H24C 0.9800
C241 H24D 0.9800
C241 H24E 0.9800
C241 H24F 0.9800
C242 H24G 0.9800
C242 H24H 0.9800
C242 H24I 0.9800
O25 C45 1.24(3)
O25 C25 1.31(2)
C25 N25 1.322(16)
C25 C250 1.546(17)
N25 C252 1.473(18)
N25 C251 1.500(17)
C250 H25A 0.9800
C250 H25B 0.9800
C250 H25C 0.9800
C251 H25D 0.9800
C251 H25E 0.9800
C251 H25F 0.9800
C252 H25G 0.9800
C252 H25H 0.9800
C252 H25I 0.9800
C45 N45 1.322(19)
C45 C450 1.51(2)
N45 C452 1.475(19)
N45 C451 1.49(2)
C450 H45A 0.9800
C450 H45B 0.9800
C450 H45C 0.9800
C451 H45D 0.9800
C451 H45E 0.9800
C451 H45F 0.9800
C452 H45G 0.9800
C452 H45H 0.9800
C452 H45I 0.9800
O26 C26 1.231(15)
C26 N26 1.322(14)
C26 C260 1.499(15)
N26 C261 1.455(15)
N26 C262 1.471(14)
C260 H26A 0.9800
C260 H26B 0.9800
C260 H26C 0.9800
C261 H26D 0.9800
C261 H26E 0.9800
C261 H26F 0.9800
C262 H26G 0.9800
C262 H26H 0.9800
C262 H26I 0.9800
O27 C27 1.228(16)
C27 N27 1.339(14)
C27 C270 1.511(15)
N27 C271 1.473(15)
N27 C272 1.477(15)
C270 H27A 0.9800
C270 H27B 0.9800
C270 H27C 0.9800
C271 H27D 0.9800
C271 H27E 0.9800
C271 H27F 0.9800
C272 H27G 0.9800
C272 H27H 0.9800
C272 H27I 0.9800
O28 C28 1.251(18)
C28 N28 1.292(15)
C28 C280 1.485(16)
N28 C282 1.481(16)
N28 C281 1.489(17)
C280 H28A 0.9800
C280 H28B 0.9800
C280 H28C 0.9800
C281 H28D 0.9800
C281 H28E 0.9800
C281 H28F 0.9800
C282 H28G 0.9800
C282 H28H 0.9800
C282 H28I 0.9800
S1 O101 1.404(10)
S1 O103 1.420(12)
S1 O102 1.451(12)
S1 C1 1.797(15)
C1 F102 1.310(15)
C1 F101 1.312(15)
C1 F103 1.314(16)
S2 O201 1.410(12)
S2 O202 1.426(11)
S2 O203 1.435(11)
S2 C2 1.788(13)
C2 F203 1.311(15)
C2 F202 1.316(14)
C2 F201 1.318(14)
S3 O302 1.411(12)
S3 O301 1.436(13)
S3 O303 1.473(11)
S3 C3 1.786(13)
C3 F302 1.293(15)
C3 F301 1.301(14)
C3 F303 1.345(13)
S4 O402 1.379(15)
S4 O401 1.395(14)
S4 O403 1.529(16)
S4 C4 1.799(15)
C4 F401 1.308(15)
C4 F403 1.311(16)
C4 F402 1.335(16)
S5 O502 1.415(11)
S5 O501 1.450(10)
S5 O503 1.605(13)
S5 C5 1.783(19)
C5 F502 1.270(17)
C5 F501 1.301(17)
C5 F503 1.353(18)
S6 O601 1.373(14)
S6 O602 1.394(16)
S6 O603 1.460(19)
S6 C6 1.806(18)
C6 F603 1.304(17)
C6 F602 1.311(18)
C6 F601 1.324(19)

loop_
_geom_torsion_atom_site_label_1
_geom_torsion_atom_site_label_2
_geom_torsion_atom_site_label_3
_geom_torsion_atom_site_label_4
_geom_torsion
O15 La1 O11 C11 -128.4(15)
O14 La1 O11 C11 -48.3(14)
O16 La1 O11 C11 161.6(15)
O12 La1 O11 C11 83.5(14)
O18 La1 O11 C11 107.4(15)
O13 La1 O11 C11 15.9(15)
O17 La1 O11 C11 -92.2(14)
La1 O11 C11 N11 155.5(14)
La1 O11 C11 C110 -23(2)
O11 C11 N11 C112 -3(3)
C110 C11 N11 C112 175.4(18)
O11 C11 N11 C111 -174(2)
C110 C11 N11 C111 4(3)
O15 La1 O12 C12 173.7(16)
O14 La1 O12 C12 -85.6(18)
O16 La1 O12 C12 126.9(18)
O18 La1 O12 C12 49.9(17)
O13 La1 O12 C12 -29.3(17)
O11 La1 O12 C12 -142.6(18)
O17 La1 O12 C12 32(2)
La1 O12 C12 N12 175.4(12)
La1 O12 C12 C120 -10(3)
O12 C12 N12 C122 -178.0(18)
C120 C12 N12 C122 7(3)
O12 C12 N12 C121 -13(2)
C120 C12 N12 C121 171.5(15)
O15 La1 O13 C33 9(5)
O14 La1 O13 C33 -9(5)
O16 La1 O13 C33 178(5)
O12 La1 O13 C33 -140(5)
O18 La1 O13 C33 137(5)
O11 La1 O13 C33 -76(5)
O17 La1 O13 C33 68(5)
O15 La1 O13 C13 -67.2(18)
O14 La1 O13 C13 -85.3(17)
O16 La1 O13 C13 101.6(18)
O12 La1 O13 C13 143.5(18)
O18 La1 O13 C13 61.3(17)
O11 La1 O13 C13 -151.5(17)
O17 La1 O13 C13 -7.8(17)
C33 O13 C13 N13 -1(3)
La1 O13 C13 N13 153.8(13)
C33 O13 C13 C130 175(4)
La1 O13 C13 C130 -30(3)
O13 C13 N13 C132 1(3)
C130 C13 N13 C132 -176(3)
O13 C13 N13 C131 -177.5(18)
C130 C13 N13 C131 6(3)
C13 O13 C33 N33 -4(2)
La1 O13 C33 N33 -101(5)
C13 O13 C33 C330 165(5)
La1 O13 C33 C330 69(7)
O13 C33 N33 C331 6(4)
C330 C33 N33 C331 -164(4)
O13 C33 N33 C332 -179(3)
C330 C33 N33 C332 10(5)
O15 La1 O14 C14 0(4)
O16 La1 O14 C14 -17(4)
O12 La1 O14 C14 -132(4)
O18 La1 O14 C14 121(4)
O13 La1 O14 C14 170(4)
O11 La1 O14 C14 -77(4)
O17 La1 O14 C14 77(4)
La1 O14 C14 N14 -129(3)
La1 O14 C14 C140 56(4)
O14 C14 N14 C141 1(2)
C140 C14 N14 C141 176.1(14)
O14 C14 N14 C142 -176.0(15)
C140 C14 N14 C142 -1(2)
O14 La1 O15 C15 -68(3)
O16 La1 O15 C15 101(3)
O12 La1 O15 C15 52(4)
O18 La1 O15 C15 158(3)
O13 La1 O15 C15 -86(3)
O11 La1 O15 C15 9(3)
O17 La1 O15 C15 -149(3)
O14 La1 O15 C35 19(2)
O16 La1 O15 C35 -171(2)
O12 La1 O15 C35 140(2)
O18 La1 O15 C35 -114(2)
O13 La1 O15 C35 2(2)
O11 La1 O15 C35 97(2)
O17 La1 O15 C35 -61(2)
C35 O15 C15 N15 2(3)
La1 O15 C15 N15 113(3)
C35 O15 C15 C150 -175(4)
La1 O15 C15 C150 -63(4)
O15 C15 N15 C152 7(3)
C150 C15 N15 C152 -177(3)
O15 C15 N15 C151 -168(2)
C150 C15 N15 C151 8(4)
C15 O15 C35 N35 5(2)
La1 O15 C35 N35 -145.9(19)
C15 O15 C35 C350 -171(5)
La1 O15 C35 C350 38(4)
O15 C35 N35 C351 -7(4)
C350 C35 N35 C351 169(3)
O15 C35 N35 C352 -167(3)
C350 C35 N35 C352 9(5)
O15 La1 O16 C16 -107(2)
O14 La1 O16 C16 -89(3)
O12 La1 O16 C16 38(2)
O18 La1 O16 C16 121(2)
O13 La1 O16 C16 80(3)
O11 La1 O16 C16 -33(2)
O17 La1 O16 C16 -175(2)
La1 O16 C16 N16 -168.1(15)
La1 O16 C16 C160 -7(4)
O16 C16 N16 C162 -179(2)
C160 C16 N16 C162 18(3)
O16 C16 N16 C161 -17(3)
C160 C16 N16 C161 180(2)
O15 La1 O17 C17 -59.4(13)
O14 La1 O17 C17 -138.3(14)
O16 La1 O17 C17 5.4(14)
O12 La1 O17 C17 92.3(14)
O18 La1 O17 C17 73.9(13)
O13 La1 O17 C17 150.7(13)
O11 La1 O17 C17 -95.2(14)
La1 O17 C17 N17 -169.4(10)
La1 O17 C17 C170 12(3)
O17 C17 N17 C171 172.5(16)
C170 C17 N17 C171 -9(3)
O17 C17 N17 C172 5(2)
C170 C17 N17 C172 -176.1(19)
O15 La1 O18 C18 -92(2)
O14 La1 O18 C18 165.9(19)
O16 La1 O18 C18 -37(2)
O12 La1 O18 C18 42(2)
O13 La1 O18 C18 119(2)
O11 La1 O18 C18 19(2)
O17 La1 O18 C18 -148(2)
La1 O18 C18 N18 164.1(14)
La1 O18 C18 C180 -11(3)
O18 C18 N18 C182 8(2)
C180 C18 N18 C182 -177.0(15)
O18 C18 N18 C181 176.8(14)
C180 C18 N18 C181 -8(2)
O27 La2 O21 C21 -4.3(19)
O25 La2 O21 C21 15(2)
O23 La2 O21 C21 72.8(19)
O22 La2 O21 C21 -178(2)
O24 La2 O21 C21 128.0(19)
O26 La2 O21 C21 -126.6(19)
O28 La2 O21 C21 -84(2)
O27 La2 O21 C41 67(3)
O25 La2 O21 C41 86(3)
O23 La2 O21 C41 144(3)
O22 La2 O21 C41 -106(3)
O24 La2 O21 C41 -161(3)
O26 La2 O21 C41 -55(3)
O28 La2 O21 C41 -12(3)
C41 O21 C21 N21 11(3)
La2 O21 C21 N21 133.5(17)
C41 O21 C21 C210 -175(4)
La2 O21 C21 C210 -53(3)
O21 C21 N21 C212 179(2)
C210 C21 N21 C212 5(3)
O21 C21 N21 C211 6(3)
C210 C21 N21 C211 -168(2)
C21 O21 C41 N41 -2(2)
La2 O21 C41 N41 -122(3)
C21 O21 C41 C410 -161(4)
La2 O21 C41 C410 79(4)
O21 C41 N41 C411 25(5)
C410 C41 N41 C411 -176(3)
O21 C41 N41 C412 -154(4)
C410 C41 N41 C412 5(5)
O27 La2 O22 C42 -25(6)
O21 La2 O22 C42 -14(6)
O25 La2 O22 C42 154(6)
O23 La2 O22 C42 52(6)
O24 La2 O22 C42 119(6)
O26 La2 O22 C42 -159(6)
O28 La2 O22 C42 -88(6)
O27 La2 O22 C22 77(2)
O21 La2 O22 C22 89(2)
O25 La2 O22 C22 -103(2)
O23 La2 O22 C22 154(2)
O24 La2 O22 C22 -138(2)
O26 La2 O22 C22 -56(2)
O28 La2 O22 C22 15(2)
C42 O22 C22 N22 -4(3)
La2 O22 C22 N22 -161.9(15)
C42 O22 C22 C220 -169(4)
La2 O22 C22 C220 33(4)
O22 C22 N22 C222 -156(2)
C220 C22 N22 C222 9(4)
O22 C22 N22 C221 -3(3)
C220 C22 N22 C221 163(3)
C22 O22 C42 N42 1(2)
La2 O22 C42 N42 121(5)
C22 O22 C42 C420 -163(5)
La2 O22 C42 C420 -43(8)
O22 C42 N42 C422 -170(2)
C420 C42 N42 C422 -3(4)
O22 C42 N42 C421 -13(4)
C420 C42 N42 C421 153(3)
O27 La2 O23 C23 140.2(14)
O21 La2 O23 C23 60.4(14)
O25 La2 O23 C23 -148.2(14)
O22 La2 O23 C23 -3.4(14)
O24 La2 O23 C23 -71.5(13)
O26 La2 O23 C23 -90.4(14)
O28 La2 O23 C23 96.4(14)
La2 O23 C23 N23 -179.2(9)
La2 O23 C23 C230 -4(2)
O23 C23 N23 C232 178.4(14)
C230 C23 N23 C232 4(2)
O23 C23 N23 C231 -5(2)
C230 C23 N23 C231 -180(2)
O27 La2 O24 C24 171(2)
O21 La2 O24 C24 72(2)
O25 La2 O24 C24 -140(2)
O23 La2 O24 C24 127(2)
O22 La2 O24 C24 19(2)
O26 La2 O24 C24 -62(2)
O28 La2 O24 C24 -38(2)
La2 O24 C24 N24 -147.9(16)
La2 O24 C24 C240 30(3)
O24 C24 N24 C241 -6(2)
C240 C24 N24 C241 176.0(14)
O24 C24 N24 C242 -177.4(15)
C240 C24 N24 C242 5(2)
O27 La2 O25 C45 -4(4)
O21 La2 O25 C45 -24(4)
O23 La2 O25 C45 -78(4)
O22 La2 O25 C45 176(4)
O24 La2 O25 C45 -149(4)
O26 La2 O25 C45 128(4)
O28 La2 O25 C45 64(4)
O27 La2 O25 C25 80.8(19)
O21 La2 O25 C25 61(2)
O23 La2 O25 C25 7.5(19)
O22 La2 O25 C25 -99(2)
O24 La2 O25 C25 -64.3(19)
O26 La2 O25 C25 -146.8(19)
O28 La2 O25 C25 149.1(19)
C45 O25 C25 N25 -5(2)
La2 O25 C25 N25 -153.5(13)
C45 O25 C25 C250 175(4)
La2 O25 C25 C250 26(3)
O25 C25 N25 C252 178(2)
C250 C25 N25 C252 -2(3)
O25 C25 N25 C251 6(3)
C250 C25 N25 C251 -173.4(19)
C25 O25 C45 N45 -2(2)
La2 O25 C45 N45 109(4)
C25 O25 C45 C450 167(5)
La2 O25 C45 C450 -82(5)
O25 C45 N45 C452 177(3)
C450 C45 N45 C452 8(5)
O25 C45 N45 C451 -25(5)
C450 C45 N45 C451 165(5)
O27 La2 O26 C26 97(2)
O21 La2 O26 C26 -160.8(19)
O25 La2 O26 C26 40(2)
O23 La2 O26 C26 -20(2)
O22 La2 O26 C26 -113(2)
O24 La2 O26 C26 -38(2)
O28 La2 O26 C26 155(2)
La2 O26 C26 N26 -177.6(12)
La2 O26 C26 C260 -1(3)
O26 C26 N26 C261 -5(2)
C260 C26 N26 C261 177.8(18)
O26 C26 N26 C262 -177.0(15)
C260 C26 N26 C262 6(2)
O21 La2 O27 C27 -41(4)
O25 La2 O27 C27 150(5)
O23 La2 O27 C27 -116(4)
O22 La2 O27 C27 -30(5)
O24 La2 O27 C27 -160(4)
O26 La2 O27 C27 91(4)
O28 La2 O27 C27 36(4)
La2 O27 C27 N27 166(4)
La2 O27 C27 C270 -8(5)
O27 C27 N27 C271 177.4(16)
C270 C27 N27 C271 -9(2)
O27 C27 N27 C272 8(2)
C270 C27 N27 C272 -178.3(14)
O27 La2 O28 C28 52.2(12)
O21 La2 O28 C28 130.9(12)
O25 La2 O28 C28 -13.2(12)
O23 La2 O28 C28 95.4(12)
O22 La2 O28 C28 -160.1(12)
O24 La2 O28 C28 -106.4(13)
O26 La2 O28 C28 -81.0(12)
La2 O28 C28 N28 -164.8(13)
La2 O28 C28 C280 18(2)
O28 C28 N28 C282 177(2)
C280 C28 N28 C282 -5(3)
O28 C28 N28 C281 -6(3)
C280 C28 N28 C281 171(2)
O101 S1 C1 F102 50.4(17)
O103 S1 C1 F102 -65.3(18)
O102 S1 C1 F102 169.0(16)
O101 S1 C1 F101 172.4(12)
O103 S1 C1 F101 56.7(15)
O102 S1 C1 F101 -69.0(14)
O101 S1 C1 F103 -62.0(17)
O103 S1 C1 F103 -177.7(18)
O102 S1 C1 F103 56.6(18)
O201 S2 C2 F203 67.0(13)
O202 S2 C2 F203 -55.6(13)
O203 S2 C2 F203 -176.2(14)
O201 S2 C2 F202 -52.6(14)
O202 S2 C2 F202 -175.1(12)
O203 S2 C2 F202 64.2(16)
O201 S2 C2 F201 -173.9(14)
O202 S2 C2 F201 63.6(15)
O203 S2 C2 F201 -57.0(17)
O302 S3 C3 F302 -180.0(14)
O301 S3 C3 F302 -60.9(16)
O303 S3 C3 F302 57.7(16)
O302 S3 C3 F301 57.1(15)
O301 S3 C3 F301 176.2(15)
O303 S3 C3 F301 -65.2(16)
O302 S3 C3 F303 -56.4(13)
O301 S3 C3 F303 62.6(15)
O303 S3 C3 F303 -178.8(12)
O402 S4 C4 F401 -53(2)
O401 S4 C4 F401 170(2)
O403 S4 C4 F401 60(2)
O402 S4 C4 F403 70.4(17)
O401 S4 C4 F403 -66.3(18)
O403 S4 C4 F403 -176(2)
O402 S4 C4 F402 -169.1(16)
O401 S4 C4 F402 54.3(17)
O403 S4 C4 F402 -55(2)
O502 S5 C5 F502 173.5(16)
O501 S5 C5 F502 -54.7(19)
O503 S5 C5 F502 58.6(18)
O502 S5 C5 F501 55.0(19)
O501 S5 C5 F501 -173.2(15)
O503 S5 C5 F501 -59.9(17)
O502 S5 C5 F503 -69.1(16)
O501 S5 C5 F503 62.7(18)
O503 S5 C5 F503 176.0(15)
O601 S6 C6 F603 52(3)
O602 S6 C6 F603 -64(3)
O603 S6 C6 F603 155(3)
O601 S6 C6 F602 -95(3)
O602 S6 C6 F602 149(3)
O603 S6 C6 F602 8(3)
O601 S6 C6 F601 171(2)
O602 S6 C6 F601 55(2)
O603 S6 C6 F601 -86(3)
